data_1571586
loop_
_publ_author_name
'Deng, Guocheng'
'Ki, Taeyoung'
'Yoo, Seungwoo'
'Liu, Xiaolin'
'Lee, Kangjae'
'Bootharaju, Megalamane S.'
'Hyeon, Taeghwan'

_publ_section_title
;
 [Au<sub>9</sub>Ag<sub>6</sub>(C&#xe002;CR)<sub>10</sub>(DPPM)<sub>2</sub>Cl<sub>2</sub>](PPh<sub>4</sub>):
 a four-electron cluster with a bi-decahedral twisted metal core.
;
_journal_issue 23
_journal_name_full Nanoscale
_journal_page_first 11090
_journal_page_last 11095
_journal_paper_doi 10.1039/d4nr01471e
_journal_volume 16
_journal_year 2024
_chemical_formula_moiety 'C150 H74 Ag6 Au9 Cl2 F60 P4, C24 H20 P'
_chemical_formula_sum 'C174 H94 Ag6 Au9 Cl2 F60 P5'
_chemical_formula_weight 5970.15
_space_group_crystal_system triclinic
_space_group_IT_number 2
_space_group_name_Hall '-P 1'
_space_group_name_H-M_alt 'P -1'
_atom_sites_solution_hydrogens geom
_audit_creation_date 2022-11-10
_audit_creation_method
;
Olex2 1.3-alpha
(compiled 2020.09.11 svn.r3730fd0d for OlexSys, GUI svn.r6159)
;
_audit_update_record
;
2024-03-28 deposited with the CCDC.	2024-05-07 downloaded from the CCDC.
;
_cell_angle_alpha 91.2230(10)
_cell_angle_beta 94.2580(10)
_cell_angle_gamma 114.0090(10)
_cell_formula_units_Z 2
_cell_length_a 19.1458(2)
_cell_length_b 22.7805(4)
_cell_length_c 23.8161(2)
_cell_measurement_reflns_used 44196
_cell_measurement_temperature 100(2)
_cell_measurement_theta_max 70.4450
_cell_measurement_theta_min 4.1970
_cell_volume 9447.4(2)
_computing_cell_refinement 'CrysAlisPro 1.171.39.29d (Rigaku OD, 2017)'
_computing_data_collection 'CrysAlisPro 1.171.39.29d (Rigaku OD, 2017)'
_computing_data_reduction 'CrysAlisPro 1.171.39.29d (Rigaku OD, 2017)'
_computing_molecular_graphics 'Olex2 1.3-alpha (Dolomanov et al., 2009)'
_computing_publication_material 'Olex2 1.3-alpha (Dolomanov et al., 2009)'
_computing_structure_refinement 'SHELXL 2018/3 (Sheldrick, 2015)'
_computing_structure_solution 'SHELXT 2018/2 (Sheldrick, 2018)'
_diffrn_ambient_temperature 100(2)
_diffrn_detector 'CCD plate'
_diffrn_measured_fraction_theta_full 0.982
_diffrn_measured_fraction_theta_max 0.982
_diffrn_measurement_details
;
List of Runs (angles in degrees, time in seconds):

  # Type    Start    End  Width  t~exp~   \w     \q     \k     \f   Frames
#--------------------------------------------------------------------------
  1  \w     -5.00  62.00   0.50   18.00    --   38.00  82.00  60.00  134
  2  \w     79.00 105.00   0.50   18.00    --   38.00  57.00 120.00   52
  3  \w    -51.00 127.00   0.50   18.00    --   38.00  38.00-180.00  356
  4  \w     12.00 119.00   0.50   18.00    --   38.00  77.00-180.00  214
  5  \w     -6.00  43.00   0.50   18.00    --   38.00  57.00 120.00   98
  6  \w     -9.00  34.00   0.50   18.00    --   38.00 -57.00-150.00   86
  7  \w     47.00  74.00   0.50   18.00    --   38.00  57.00 120.00   54
  8  \w    -17.00   8.00   0.50   18.00    --   38.00 -38.00-180.00   50
  9  \w    -20.00  71.00   0.50   18.00    --   38.00 -77.00 -90.00  182
 10  \w     37.00  87.00   0.50   18.00    --   38.00 -82.00 120.00  100
 11  \w    -48.00  69.00   0.50   18.00    --   38.00 -57.00 -90.00  234
 12  \w     -4.00  32.00   0.50   18.00    --   38.00  57.00-180.00   72
 13  \w     80.00 106.00   0.50   42.50    --  103.80 -82.00-180.00   52
 14  \w     21.00  56.00   0.50   42.50    --  103.80 -82.00   0.00   70
 15  \w     91.00 117.00   0.50   42.50    --  103.80 -82.00 120.00   52
 16  \w     47.00 135.00   0.50   42.50    --  103.80 -50.00  60.00  176
 17  \w     15.00 148.00   0.50   42.50    --  103.80 -63.00  60.00  266
 18  \w     58.00  84.00   0.50   42.50    --  103.80 -82.00 120.00   52
 19  \w     29.00  98.00   0.50   42.50    --  103.80 -82.00  30.00  138
 20  \w     14.00 112.00   0.50   42.50    --  103.80 -63.00-150.00  196
 21  \w     79.00 146.00   0.50   42.50    --  103.80 -82.00  90.00  134
 22  \w     20.00  46.00   0.50   42.50    --  103.80 -82.00 -30.00   52
 23  \w    117.00 145.00   0.50   42.50    --  103.80 -63.00-150.00   56
 24  \w    143.00 193.00   0.50   42.50    --  103.80 -12.00-150.00  100
 25  \w     81.00 107.00   0.50   42.50    --  103.80 -82.00 -60.00   52
 26  \w     14.00 152.00   0.50   42.50    --  103.80 -82.00-120.00  276
 27  \w    101.00 192.00   0.50   42.50    --  103.80 -12.00 -60.00  182
 28  \w     66.00  98.00   0.50   42.50    --  103.80 -82.00   0.00   64
 29  \w     29.00 122.00   0.50   42.50    --  103.80 -82.00  60.00  186
 30  \w     74.00 100.00   0.50   42.50    --  103.80 -82.00 150.00   52
 31  \w     83.00 109.00   0.50   42.50    --  103.80 -12.00-150.00   52
 32  \w     15.00  96.00   0.50   42.50    --  103.80 -12.00 -60.00  162
 33  \w     73.00 115.00   0.50   42.50    --  103.80  63.00 -90.00   84
 34  \w    127.00 152.00   0.50   42.50    --  103.80 -82.00-180.00   50
 35  \w     14.00  67.00   0.50   42.50    --  103.80 -12.00-150.00  106
 36  \w     31.00  56.00   0.50   42.50    --  103.80 -82.00 -60.00   50
 37  \w    100.00 139.00   0.50   42.50    --  103.80 -82.00-150.00   78
 38  \w     24.00 142.00   0.50   42.50    --  103.80 -82.00 -90.00  236
 39  \w    158.00 183.00   0.50   42.50    --  103.80  12.00-150.00   50
 40  \w     32.00 133.00   0.50   42.50    --  103.80  12.00-150.00  202
;
_diffrn_measurement_device 'four-circle diffractometer'
_diffrn_measurement_device_type 'XtaLAB AFC12 (RINC): Kappa dual home/near'
_diffrn_measurement_method '\w scans'
_diffrn_orient_matrix_type 'CrysAlisPro convention (1999,Acta A55,543-557)'
_diffrn_orient_matrix_UB_11 -0.0558486000
_diffrn_orient_matrix_UB_12 -0.0638860000
_diffrn_orient_matrix_UB_13 -0.0308767000
_diffrn_orient_matrix_UB_21 0.0458319000
_diffrn_orient_matrix_UB_22 0.0177419000
_diffrn_orient_matrix_UB_23 -0.0521936000
_diffrn_orient_matrix_UB_31 0.0510292000
_diffrn_orient_matrix_UB_32 -0.0331978000
_diffrn_orient_matrix_UB_33 0.0233116000
_diffrn_radiation_monochromator graphite
_diffrn_radiation_probe x-ray
_diffrn_radiation_type 'Cu K\a'
_diffrn_radiation_wavelength 1.54184
_diffrn_reflns_av_R_equivalents 0.0653
_diffrn_reflns_av_unetI/netI 0.0623
_diffrn_reflns_Laue_measured_fraction_full 0.982
_diffrn_reflns_Laue_measured_fraction_max 0.982
_diffrn_reflns_limit_h_max 22
_diffrn_reflns_limit_h_min -19
_diffrn_reflns_limit_k_max 20
_diffrn_reflns_limit_k_min -27
_diffrn_reflns_limit_l_max 28
_diffrn_reflns_limit_l_min -28
_diffrn_reflns_number 92935
_diffrn_reflns_point_group_measured_fraction_full 0.982
_diffrn_reflns_point_group_measured_fraction_max 0.982
_diffrn_reflns_theta_full 66.601
_diffrn_reflns_theta_max 66.601
_diffrn_reflns_theta_min 3.923
_diffrn_source 'fine-focus sealed X-ray tube'
_diffrn_source_type 'Enhance (Cu) X-ray Source'
_exptl_absorpt_coefficient_mu 19.238
_exptl_absorpt_correction_T_max 1.00000
_exptl_absorpt_correction_T_min 0.27857
_exptl_absorpt_correction_type multi-scan
_exptl_absorpt_process_details
;
CrysAlisPro 1.171.39.29d (Rigaku Oxford Diffraction, 2017)
Empirical absorption correction using spherical harmonics,
 implemented in SCALE3 ABSPACK scaling algorithm.
;
_exptl_crystal_colour 'clear light black'
_exptl_crystal_colour_lustre clear
_exptl_crystal_colour_modifier light
_exptl_crystal_colour_primary black
_exptl_crystal_density_diffrn 2.099
_exptl_crystal_description block
_exptl_crystal_F_000 5560
_exptl_crystal_size_max 0.02
_exptl_crystal_size_mid 0.01
_exptl_crystal_size_min 0.01
_refine_diff_density_max 4.486
_refine_diff_density_min -2.753
_refine_diff_density_rms 0.289
_refine_ls_extinction_method none
_refine_ls_goodness_of_fit_ref 1.019
_refine_ls_hydrogen_treatment constr
_refine_ls_matrix_type full
_refine_ls_number_parameters 2293
_refine_ls_number_reflns 32753
_refine_ls_number_restraints 1593
_refine_ls_restrained_S_all 1.028
_refine_ls_R_factor_all 0.0924
_refine_ls_R_factor_gt 0.0771
_refine_ls_shift/su_max 0.049
_refine_ls_shift/su_mean 0.001
_refine_ls_structure_factor_coef Fsqd
_refine_ls_weighting_details 'w=1/[\s^2^(Fo^2^)+(0.1187P)^2^+206.7358P] where P=(Fo^2^+2Fc^2^)/3'
_refine_ls_weighting_scheme calc
_refine_ls_wR_factor_gt 0.1986
_refine_ls_wR_factor_ref 0.2098
_reflns_Friedel_coverage 0.000
_reflns_number_gt 27041
_reflns_number_total 32753
_reflns_threshold_expression 'I > 2\s(I)'
_cod_data_source_file d4nr01471e2.cif
_cod_data_source_block Au9Ag6
_cod_depositor_comments 'Adding full bibliography for 1571586.cif.'
_cod_database_code 1571586
_shelx_shelxl_version_number 2018/3
_shelx_space_group_comment
;
The symmetry employed for this shelxl refinement is uniquely defined
by the following loop, which should always be used as a source of
symmetry information in preference to the above space-group names.
They are only intended as comments.
;
_shelx_estimated_absorpt_t_max 0.831
_shelx_estimated_absorpt_t_min 0.700
_reflns_odcompleteness_completeness 98.33
_reflns_odcompleteness_iscentric 1
_reflns_odcompleteness_theta 66.97
_olex2_refinement_description
;
1. Fixed Uiso
 At 1.2 times of:
  All C(H) groups, All C(H,H) groups
2. Restrained distances
 F36-C153
 1.28 with sigma of 0.01
 F57-C173
 1.3 with sigma of 0.01
 F60-C153
 1.28 with sigma of 0.01
 F4-C153
 1.28 with sigma of 0.01
 F32-C174
 1.3 with sigma of 0.01
 C174-C151
 1.5 with sigma of 0.01
 F2-C147
 1.3 with sigma of 0.01
 F55-C173
 1.3 with sigma of 0.01
 F47-C173
 1.3 with sigma of 0.01
 C173-C166
 1.48 with sigma of 0.01
 F36-F60
 2.15 with sigma of 0.01
 F58-F33
 2.15 with sigma of 0.01
 F57-F55
 2.1 with sigma of 0.01
 F47-F55
 2.15 with sigma of 0.01
 F47-F57
 2.15 with sigma of 0.01
3. Uiso/Uaniso restraints and constraints
All non-hydrogen atoms have similar U: within 2A with sigma of 0.01 and sigma
for terminal atoms of 0.02 within 2A
Uanis(F57) \\sim Ueq: with sigma of 0.01 and sigma for terminal atoms of 0.02
Uanis(C173) \\sim Ueq: with sigma of 0.01 and sigma for terminal atoms of 0.02
Uanis(F55) \\sim Ueq: with sigma of 0.01 and sigma for terminal atoms of 0.02
4.a Secondary CH2 refined with riding coordinates:
 C2(H2A,H2B), C7(H7A,H7B)
4.b Aromatic/amide H refined with riding coordinates:
 C11(H11), C14(H14), C19(H19), C23(H23), C24(H24), C25(H25), C27(H27),
 C28(H28), C32(H32), C35(H35), C37(H37), C38(H38), C39(H39), C40(H40), C41(H41),
  C42(H42), C45(H45), C46(H46), C48(H48), C49(H49), C50(H50), C53(H53),
 C56(H56), C57(H57), C60(H60), C62(H62), C64(H64), C67(H67), C68(H68), C69(H69),
  C71(H71), C72(H72), C73(H73), C74(H74), C76(H76), C78(H78), C79(H79),
 C80(H80), C81(H81), C82(H82), C83(H83), C84(H84), C85(H85), C87(H87), C88(H88),
  C89(H89), C90(H90), C91(H91), C92(H92), C93(H93), C97(H97), C99(H99),
 C100(H100), C101(H101), C102(H102), C103(H103), C105(H105), C106(H106),
 C108(H108), C110(H110), C111(H111), C114(H114), C117(H117), C118(H118),
 C119(H119), C120(H120), C121(H121), C122(H122), C124(H124), C125(H125),
 C126(H126), C127(H127), C128(H128), C131(H131), C132(H132), C137(H137),
 C139(H139), C145(H145), C148(H148), C154(H154), C155(H155), C156(H156),
 C157(H157), C158(H158), C159(H159), C165(H165), C168(H168), C169(H169),
 C170(H170), C171(H171)
4.c Fitted hexagon refined as free rotating group:
 C155(C156,C157,C158,C159,C160)
;
_platon_squeeze_void_probe_radius 1.20
_olex2_submission_special_instructions 'No special instructions were received'
_oxdiff_exptl_absorpt_empirical_details
;
Empirical correction (ABSPACK) includes:
- Absorption correction using spherical harmonics
- Frame scaling
;
_oxdiff_exptl_absorpt_empirical_full_max 5.798
_oxdiff_exptl_absorpt_empirical_full_min 0.387

loop_
_space_group_symop_operation_xyz
'x, y, z'
'-x, -y, -z'

loop_
_atom_site_label
_atom_site_type_symbol
_atom_site_fract_x
_atom_site_fract_y
_atom_site_fract_z
_atom_site_U_iso_or_equiv
_atom_site_adp_type
_atom_site_occupancy
_atom_site_site_symmetry_order
_atom_site_calc_flag
_atom_site_refinement_flags_posn
_atom_site_refinement_flags_adp
_atom_site_refinement_flags_occupancy
_atom_site_disorder_assembly
_atom_site_disorder_group
Au1 Au 0.67410(3) 0.63385(3) 0.77795(2) 0.03415(14) Uani 1 1 d . . . . .
Au2 Au 0.87327(3) 0.83841(3) 0.72415(2) 0.03428(14) Uani 1 1 d . . . . .
Au3 Au 0.73516(3) 0.75596(3) 0.74873(2) 0.03434(14) Uani 1 1 d . . . . .
Au4 Au 0.65456(3) 0.64579(3) 0.90594(2) 0.03472(14) Uani 1 1 d . U . . .
Au5 Au 0.48661(3) 0.57152(3) 0.76385(2) 0.03758(15) Uani 1 1 d . . . . .
Au6 Au 0.85049(3) 0.69839(3) 0.75337(3) 0.04060(15) Uani 1 1 d . U . . .
Au7 Au 0.89311(3) 0.98794(3) 0.73223(3) 0.03982(15) Uani 1 1 d . . . . .
Au8 Au 0.60744(3) 0.82373(3) 0.74266(3) 0.03947(15) Uani 1 1 d . U . . .
Au9 Au 0.85000(3) 0.85557(3) 0.59410(2) 0.03965(15) Uani 1 1 d . U . . .
Ag1 Ag 0.74498(5) 0.85315(5) 0.67647(4) 0.0398(2) Uani 1 1 d . . . . .
Ag2 Ag 0.78689(5) 0.73588(5) 0.85920(4) 0.0391(2) Uani 1 1 d . . . . .
Ag3 Ag 0.77838(6) 0.73170(5) 0.64102(4) 0.0394(2) Uani 1 1 d . . . . .
Ag4 Ag 0.59227(5) 0.68506(5) 0.69976(4) 0.0408(2) Uani 1 1 d . . . . .
Ag5 Ag 0.78037(6) 0.87636(5) 0.79664(4) 0.0416(2) Uani 1 1 d . . . . .
Ag6 Ag 0.61681(6) 0.71994(5) 0.81869(4) 0.0411(2) Uani 1 1 d . . . . .
P1 P 1.00441(18) 1.01341(17) 0.69043(14) 0.0343(7) Uani 1 1 d . U . . .
Cl1 Cl 0.63822(19) 0.68842(18) 0.60249(15) 0.0435(8) Uani 1 1 d . . . . .
P2 P 0.49061(19) 0.48832(17) 0.81202(14) 0.0353(7) Uani 1 1 d . U . . .
P3 P 1.00577(18) 0.88648(18) 0.72551(15) 0.0362(7) Uani 1 1 d . U . . .
Cl2 Cl 0.7908(2) 0.84244(19) 0.89647(15) 0.0461(8) Uani 1 1 d . . . . .
P4 P 0.6534(2) 0.52654(18) 0.78100(15) 0.0380(7) Uani 1 1 d . U . . .
P5 P 0.9113(4) 0.6872(3) 0.2313(2) 0.0705(13) Uani 1 1 d . U . . .
C1 C 0.8052(8) 0.9839(7) 0.7776(6) 0.041(3) Uani 1 1 d . U . . .
C2 C 1.0337(7) 0.9481(6) 0.6729(5) 0.031(2) Uani 1 1 d . U . . .
H2A H 1.009847 0.928384 0.635932 0.037 Uiso 1 1 calc R U . . .
H2B H 1.088977 0.965739 0.671434 0.037 Uiso 1 1 calc R U . . .
C3 C 0.8067(8) 0.6455(7) 0.6810(6) 0.040(3) Uani 1 1 d . U . . .
C4 C 0.5525(7) 0.6500(7) 0.8965(6) 0.036(3) Uani 1 1 d . U . . .
F1 F 0.7092(8) 0.8366(6) 0.3789(5) 0.084(4) Uani 1 1 d . U . . .
C5 C 0.8128(8) 0.9282(6) 0.6009(6) 0.037(3) Uani 1 1 d . U . . .
C6 C 0.7322(9) 0.5026(8) 0.7997(7) 0.045(3) Uani 1 1 d . U . . .
C7 C 0.5840(8) 0.4876(7) 0.8331(6) 0.039(3) Uani 1 1 d . U . . .
H7A H 0.578149 0.443464 0.836298 0.047 Uiso 1 1 calc R U . . .
H7B H 0.603485 0.510092 0.869723 0.047 Uiso 1 1 calc R U . . .
C8 C 0.6151(9) 0.8585(9) 0.5531(7) 0.048(3) Uani 1 1 d . U . . .
C9 C 0.4916(8) 0.6532(7) 0.8916(6) 0.038(3) Uani 1 1 d . U . . .
C10 C 0.4413(8) 0.4757(7) 0.8761(6) 0.040(3) Uani 1 1 d . U . . .
C11 C 0.4624(10) 0.4505(8) 0.9233(6) 0.050(3) Uani 1 1 d . U . . .
H11 H 0.504938 0.440461 0.923991 0.060 Uiso 1 1 calc R U . . .
C12 C 0.7600(9) 0.9804(8) 0.8094(7) 0.048(3) Uani 1 1 d . U . . .
C13 C 0.9064(8) 0.7455(8) 0.8279(6) 0.042(3) Uani 1 1 d . U . . .
C14 C 1.0853(9) 0.8369(8) 0.6568(7) 0.050(3) Uani 1 1 d . U . . .
H14 H 1.073149 0.858904 0.627889 0.059 Uiso 1 1 calc R U . . .
F2 F 0.5755(8) 1.0190(8) 0.6859(6) 0.100(4) Uani 1 1 d D U . . .
C15 C 0.6100(8) 0.4816(7) 0.7150(6) 0.038(2) Uani 1 1 d . U . . .
F3 F 0.4333(9) 0.8777(7) 0.6962(6) 0.090(4) Uani 1 1 d . U . . .
C16 C 0.7539(7) 0.6393(7) 0.9214(6) 0.040(3) Uani 1 1 d . U . . .
F4 F 0.2198(9) 0.6417(8) 1.0031(6) 0.109(4) Uani 1 1 d D U . . .
F5 F 0.5746(9) 1.0053(8) 0.4709(6) 0.100(4) Uani 1 1 d . U . . .
C17 C 1.0068(8) 1.0536(7) 0.6247(6) 0.038(2) Uani 1 1 d . U . . .
C18 C 0.9412(8) 0.7685(8) 0.8711(7) 0.046(3) Uani 1 1 d . U . . .
C19 C 0.9678(8) 1.0931(7) 0.6203(7) 0.043(3) Uani 1 1 d . U . . .
H19 H 0.939629 1.096632 0.649391 0.051 Uiso 1 1 calc R U . . .
C20 C 0.4613(7) 0.6322(7) 0.7135(6) 0.042(3) Uani 1 1 d . U . . .
C21 C 0.5889(8) 0.8128(7) 0.8240(6) 0.039(3) Uani 1 1 d . U . . .
C22 C 0.8121(8) 0.6304(8) 0.9281(7) 0.047(3) Uani 1 1 d . U . . .
F6 F 0.4691(7) 0.9205(8) 0.4521(6) 0.093(4) Uani 1 1 d . U . . .
C23 C 0.7107(10) 0.5738(9) 0.5445(8) 0.056(3) Uani 1 1 d . U . . .
H23 H 0.687538 0.602350 0.548435 0.067 Uiso 1 1 calc R U . . .
C24 C 0.7444(9) 0.4818(8) 0.8519(7) 0.049(3) Uani 1 1 d . U . . .
H24 H 0.712478 0.479864 0.880024 0.059 Uiso 1 1 calc R U . . .
F7 F 0.6091(10) 1.1168(8) 0.6743(7) 0.106(4) Uani 1 1 d . U . . .
F8 F 0.6728(9) 1.0867(8) 0.7356(6) 0.098(4) Uani 1 1 d . U . . .
C25 C 0.3783(9) 0.4906(7) 0.8749(6) 0.044(3) Uani 1 1 d . U . . .
H25 H 0.364737 0.508167 0.843272 0.053 Uiso 1 1 calc R U . . .
C26 C 0.6147(8) 0.8388(8) 0.6617(6) 0.041(3) Uani 1 1 d . U . . .
F9 F 0.5529(9) 0.9522(8) 0.3920(5) 0.096(4) Uani 1 1 d . U . . .
C27 C 0.3340(10) 0.4789(8) 0.9221(7) 0.055(3) Uani 1 1 d . U . . .
H27 H 0.290943 0.488241 0.921434 0.066 Uiso 1 1 calc R U . . .
F10 F 0.4218(8) 0.9051(6) 0.6133(6) 0.085(3) Uani 1 1 d . U . . .
C28 C 0.9732(9) 0.8325(9) 0.9613(7) 0.055(3) Uani 1 1 d . U . . .
H28 H 0.930636 0.841973 0.953964 0.066 Uiso 1 1 calc R U . . .
F11 F 0.7206(9) 0.9449(8) 1.0196(6) 0.099(4) Uani 1 1 d . U . . .
F12 F 1.1032(7) 0.6733(8) 0.8629(6) 0.103(4) Uani 1 1 d . U . . .
C29 C 0.9891(8) 0.7946(8) 0.9218(7) 0.050(3) Uani 1 1 d . U . . .
F13 F 0.3217(7) 0.8416(7) 0.6503(7) 0.094(4) Uani 1 1 d . U . . .
C30 C 0.8807(9) 0.6194(9) 0.9402(7) 0.052(3) Uani 1 1 d . U . . .
F14 F 0.6586(10) 0.7504(7) 0.4207(7) 0.107(4) Uani 1 1 d . U . . .
C31 C 1.0863(8) 1.0711(7) 0.7340(6) 0.039(2) Uani 1 1 d . U . . .
C32 C 0.5946(8) 0.5117(8) 0.6691(6) 0.045(3) Uani 1 1 d . U . . .
H32 H 0.608167 0.555793 0.672250 0.053 Uiso 1 1 calc R U . . .
C33 C 0.8872(8) 0.7878(8) 0.5823(6) 0.043(3) Uani 1 1 d . U . . .
F15 F 0.6390(9) 0.9826(10) 1.0373(6) 0.118(5) Uani 1 1 d . U . . .
C34 C 1.0600(8) 0.8389(8) 0.7084(7) 0.045(3) Uani 1 1 d . U . . .
F16 F 0.4790(9) 0.7316(9) 0.4663(6) 0.117(5) Uani 1 1 d . U . . .
F17 F 0.8397(7) 1.1745(8) 0.5011(7) 0.113(5) Uani 1 1 d . U . . .
F18 F 1.0070(7) 0.6143(8) 0.8087(6) 0.100(4) Uani 1 1 d . U . . .
F19 F 0.8869(9) 0.4726(9) 0.5159(9) 0.128(5) Uani 1 1 d . U . . .
C35 C 0.4196(10) 0.4400(8) 0.9699(7) 0.059(4) Uani 1 1 d . U . . .
H35 H 0.434210 0.423649 1.002029 0.071 Uiso 1 1 calc R U . . .
C36 C 0.7868(8) 0.6150(8) 0.6380(7) 0.046(3) Uani 1 1 d . U . . .
C37 C 1.0492(9) 1.0808(8) 0.5314(6) 0.049(3) Uani 1 1 d . U . . .
H37 H 1.075820 1.076692 0.501512 0.058 Uiso 1 1 calc R U . . .
C38 C 1.1607(8) 1.0914(7) 0.7155(6) 0.039(3) Uani 1 1 d . U . . .
H38 H 1.167696 1.076029 0.680873 0.047 Uiso 1 1 calc R U . . .
C39 C 0.3556(11) 0.4538(8) 0.9685(7) 0.059(4) Uani 1 1 d . U . . .
H39 H 0.326824 0.445942 0.999456 0.070 Uiso 1 1 calc R U . . .
C40 C 0.5597(10) 0.4783(8) 0.6187(7) 0.052(3) Uani 1 1 d . U . . .
H40 H 0.548442 0.499611 0.588844 0.062 Uiso 1 1 calc R U . . .
F20 F 0.3727(9) 0.6595(8) 0.4668(6) 0.117(5) Uani 1 1 d . U . . .
F21 F 1.0385(10) 0.7119(8) 0.4069(6) 0.104(4) Uani 1 1 d . U . . .
C41 C 1.1308(9) 0.9602(8) 0.8022(7) 0.053(3) Uani 1 1 d . U . . .
H41 H 1.162105 0.958662 0.774606 0.064 Uiso 1 1 calc R U . . .
C42 C 1.0768(9) 1.0938(7) 0.7855(6) 0.042(3) Uani 1 1 d . U . . .
H42 H 1.028100 1.079382 0.798243 0.051 Uiso 1 1 calc R U . . .
C43 C 0.4507(8) 0.6657(8) 0.6804(7) 0.045(3) Uani 1 1 d . U . . .
C44 C 0.4062(9) 0.7984(9) 0.6235(7) 0.053(3) Uani 1 1 d . U . . .
C45 C 0.4203(8) 0.7579(9) 0.6605(7) 0.052(3) Uani 1 1 d . U . . .
H45 H 0.421748 0.766067 0.699126 0.063 Uiso 1 1 calc R U . . .
C46 C 0.4013(9) 0.4120(8) 0.7191(6) 0.047(3) Uani 1 1 d . U . . .
H46 H 0.406024 0.450107 0.703049 0.056 Uiso 1 1 calc R U . . .
F22 F 0.9542(10) 0.5810(11) 1.0974(6) 0.130(5) Uani 1 1 d . U . . .
C47 C 0.9153(9) 0.7507(9) 0.5749(7) 0.054(3) Uani 1 1 d . U . . .
C48 C 0.5414(11) 0.4130(9) 0.6126(8) 0.061(4) Uani 1 1 d . U . . .
H48 H 0.519321 0.390401 0.578297 0.073 Uiso 1 1 calc R U . . .
F23 F 0.5081(10) 1.0130(11) 0.8031(9) 0.143(5) Uani 1 1 d . U . . .
C49 C 0.9249(9) 0.6196(10) 0.8962(8) 0.056(3) Uani 1 1 d . U . . .
H49 H 0.908382 0.625018 0.859673 0.068 Uiso 1 1 calc R U . . .
F24 F 1.1123(11) 0.6686(10) 0.4416(7) 0.129(5) Uani 1 1 d . U . . .
C50 C 0.5821(9) 0.8970(9) 0.5289(7) 0.054(3) Uani 1 1 d . U . . .
H50 H 0.559598 0.917398 0.550980 0.065 Uiso 1 1 calc R U . . .
C51 C 0.5553(10) 0.8138(9) 0.9284(7) 0.054(3) Uani 1 1 d . U . . .
F25 F 0.9345(8) 0.8963(8) 1.0449(6) 0.096(4) Uani 1 1 d . U . . .
C52 C 0.7901(8) 0.9669(8) 0.6035(7) 0.044(3) Uani 1 1 d . U . . .
C53 C 1.0062(9) 0.9298(8) 0.8344(6) 0.048(3) Uani 1 1 d . U . . .
H53 H 0.953116 0.907550 0.828538 0.058 Uiso 1 1 calc R U . . .
C54 C 1.0518(8) 0.9289(8) 0.7927(6) 0.044(3) Uani 1 1 d . U . . .
C55 C 0.4199(8) 0.6580(8) 0.8914(6) 0.042(3) Uani 1 1 d . U . . .
C56 C 1.1285(10) 0.8027(9) 0.6469(9) 0.060(3) Uani 1 1 d . U . . .
H56 H 1.146144 0.802077 0.611612 0.072 Uiso 1 1 calc R U . . .
C57 C 0.3577(10) 0.3521(8) 0.6904(7) 0.057(3) Uani 1 1 d . U . . .
H57 H 0.331994 0.350696 0.655385 0.068 Uiso 1 1 calc R U . . .
C58 C 1.0189(10) 0.8560(11) 1.0109(8) 0.068(4) Uani 1 1 d . U . . .
C59 C 0.7649(9) 0.5721(8) 0.5869(8) 0.051(3) Uani 1 1 d . U . . .
C60 C 0.9709(9) 1.1280(8) 0.5718(7) 0.050(3) Uani 1 1 d . U . . .
H60 H 0.945805 1.155399 0.569089 0.060 Uiso 1 1 calc R U . . .
F26 F 0.7589(9) 1.0458(8) 1.0229(6) 0.111(5) Uani 1 1 d . U . . .
C61 C 0.9522(10) 0.7073(10) 0.5629(8) 0.058(3) Uani 1 1 d . U . . .
C62 C 1.0754(9) 0.8039(9) 0.7521(8) 0.055(3) Uani 1 1 d . U . . .
H62 H 1.056971 0.804143 0.787073 0.066 Uiso 1 1 calc R U . . .
C63 C 0.7070(9) 0.9839(8) 0.8487(7) 0.049(3) Uani 1 1 d . U . . .
C64 C 1.0473(9) 1.0458(8) 0.5800(6) 0.045(3) Uani 1 1 d . U . . .
H64 H 1.072245 1.018293 0.582449 0.054 Uiso 1 1 calc R U . . .
C65 C 0.5761(9) 0.8114(8) 0.8715(6) 0.045(3) Uani 1 1 d . U . . .
C66 C 0.6150(8) 0.8487(8) 0.6107(6) 0.042(3) Uani 1 1 d . U . . .
C67 C 0.3926(9) 0.6866(9) 0.8494(7) 0.052(3) Uani 1 1 d . U . . .
H67 H 0.420666 0.702114 0.818647 0.063 Uiso 1 1 calc R U . . .
C68 C 0.4291(9) 0.6939(10) 0.5827(7) 0.056(3) Uani 1 1 d . U . . .
H68 H 0.437104 0.658940 0.568643 0.067 Uiso 1 1 calc R U . . .
C69 C 0.7810(10) 0.5057(9) 0.7584(8) 0.056(3) Uani 1 1 d . U . . .
H69 H 0.773084 0.520138 0.723228 0.067 Uiso 1 1 calc R U . . .
C70 C 0.3229(10) 0.6923(11) 0.8533(9) 0.068(3) Uani 1 1 d . U . . .
F27 F 0.7313(11) 1.1250(11) 0.4627(7) 0.150(7) Uani 1 1 d . U . . .
C71 C 0.4940(12) 0.8260(10) 0.9404(8) 0.063(4) Uani 1 1 d . U . . .
H71 H 0.464022 0.833319 0.911204 0.076 Uiso 1 1 calc R U . . .
C72 C 0.5915(10) 0.4159(8) 0.7086(7) 0.050(3) Uani 1 1 d . U . . .
H72 H 0.602839 0.395030 0.738751 0.060 Uiso 1 1 calc R U . . .
C73 C 0.4032(9) 0.7876(9) 0.5656(7) 0.055(3) Uani 1 1 d . U . . .
H73 H 0.394233 0.815369 0.540864 0.065 Uiso 1 1 calc R U . . .
C74 C 0.4335(10) 0.3534(7) 0.7948(7) 0.049(3) Uani 1 1 d . U . . .
H74 H 0.459874 0.353917 0.829333 0.059 Uiso 1 1 calc R U . . .
C75 C 0.4324(8) 0.7050(9) 0.6413(7) 0.048(3) Uani 1 1 d . U . . .
C76 C 0.5565(11) 0.3811(9) 0.6586(8) 0.058(3) Uani 1 1 d . U . . .
H76 H 0.543206 0.336990 0.655369 0.070 Uiso 1 1 calc R U . . .
C77 C 0.3073(10) 0.6421(11) 0.9400(8) 0.065(3) Uani 1 1 d . U . . .
C78 C 1.0395(10) 0.9640(9) 0.8848(7) 0.054(3) Uani 1 1 d . U . . .
H78 H 1.008598 0.965826 0.912485 0.065 Uiso 1 1 calc R U . . .
C79 C 0.6352(10) 0.9816(9) 0.8290(8) 0.058(3) Uani 1 1 d . U . . .
H79 H 0.620500 0.977452 0.790489 0.070 Uiso 1 1 calc R U . . .
F28 F 0.9972(12) 0.5985(10) 0.6838(7) 0.129(5) Uani 1 1 d . U . . .
F29 F 0.2594(10) 0.7618(10) 0.8314(8) 0.123(5) Uani 1 1 d . U . . .
F30 F 0.5708(11) 0.4818(11) 0.4520(8) 0.143(6) Uani 1 1 d . U . . .
C80 C 0.6514(10) 0.8303(9) 0.5188(7) 0.054(3) Uani 1 1 d . U . . .
H80 H 0.674463 0.804706 0.534406 0.065 Uiso 1 1 calc R U . . .
C81 C 0.7149(10) 1.0215(10) 0.6425(8) 0.061(3) Uani 1 1 d . U . . .
H81 H 0.702792 0.993582 0.671776 0.073 Uiso 1 1 calc R U . . .
C82 C 1.1401(9) 1.1387(8) 0.8188(7) 0.050(3) Uani 1 1 d . U . . .
H82 H 1.133108 1.155443 0.852837 0.060 Uiso 1 1 calc R U . . .
C83 C 1.1456(10) 0.7695(10) 0.6897(9) 0.062(3) Uani 1 1 d . U . . .
H83 H 1.175514 0.746791 0.683676 0.075 Uiso 1 1 calc R U . . .
C84 C 1.2230(9) 1.1346(8) 0.7496(7) 0.050(3) Uani 1 1 d . U . . .
H84 H 1.272054 1.147784 0.737814 0.059 Uiso 1 1 calc R U . . .
C85 C 1.1624(10) 0.9937(9) 0.8534(7) 0.059(4) Uani 1 1 d . U . . .
H85 H 1.215442 1.015686 0.859768 0.071 Uiso 1 1 calc R U . . .
C86 C 0.5830(10) 0.9049(11) 0.4713(8) 0.062(3) Uani 1 1 d . U . . .
F31 F 1.0533(9) 0.9594(8) 1.0497(7) 0.121(5) Uani 1 1 d . U . . .
C87 C 0.2816(10) 0.6715(10) 0.8992(8) 0.064(3) Uani 1 1 d . U . . .
H87 H 0.236750 0.677438 0.902403 0.077 Uiso 1 1 calc R U . . .
F32 F 1.2197(8) 0.8298(9) 1.0356(8) 0.128(6) Uani 1 1 d D U . . .
C88 C 0.3523(11) 0.2961(9) 0.7130(7) 0.061(4) Uani 1 1 d . U . . .
H88 H 0.322388 0.257048 0.693413 0.073 Uiso 1 1 calc R U . . .
C89 C 0.3760(9) 0.6370(9) 0.9375(7) 0.053(3) Uani 1 1 d . U . . .
H89 H 0.393902 0.619160 0.967040 0.063 Uiso 1 1 calc R U . . .
C90 C 0.7970(11) 0.5302(10) 0.5802(9) 0.065(3) Uani 1 1 d . U . . .
H90 H 0.833729 0.529334 0.607645 0.078 Uiso 1 1 calc R U . . .
F33 F 1.0300(11) 0.5468(9) 1.0604(7) 0.131(5) Uani 1 1 d D U . . .
C91 C 0.7252(10) 0.9864(9) 0.9061(7) 0.053(3) Uani 1 1 d . U . . .
H91 H 0.772501 0.987552 0.920002 0.063 Uiso 1 1 calc R U . . .
C92 C 0.8418(10) 0.4875(9) 0.7691(8) 0.058(3) Uani 1 1 d . U . . .
H92 H 0.874477 0.490433 0.741289 0.070 Uiso 1 1 calc R U . . .
C93 C 0.9705(11) 0.6725(10) 0.6042(8) 0.061(3) Uani 1 1 d . U . . .
H93 H 0.959304 0.676545 0.641025 0.073 Uiso 1 1 calc R U . . .
F34 F 0.7655(9) 0.8242(10) 0.4529(7) 0.129(5) Uani 1 1 d . U . . .
C94 C 0.5864(11) 0.9857(11) 0.8675(9) 0.066(3) Uani 1 1 d . U . . .
C95 C 0.6736(11) 0.9873(10) 0.9427(8) 0.059(3) Uani 1 1 d . U . . .
C96 C 0.9911(10) 0.6122(11) 0.9055(8) 0.066(3) Uani 1 1 d . U . . .
C97 C 1.0110(10) 1.1214(8) 0.5286(7) 0.054(3) Uani 1 1 d . U . . .
H97 H 1.012778 1.144504 0.496639 0.065 Uiso 1 1 calc R U . . .
C98 C 0.7607(10) 1.0149(9) 0.6026(8) 0.056(3) Uani 1 1 d . U . . .
C99 C 1.1177(10) 0.7700(10) 0.7422(9) 0.062(3) Uani 1 1 d . U . . .
H99 H 1.128261 0.746772 0.770701 0.075 Uiso 1 1 calc R U . . .
C100 C 0.9043(10) 0.6072(10) 0.9931(8) 0.060(3) Uani 1 1 d . U . . .
H100 H 0.875071 0.605569 1.022960 0.072 Uiso 1 1 calc R U . . .
C101 C 0.6056(10) 0.9894(9) 0.9250(8) 0.058(3) Uani 1 1 d . U . . .
H101 H 0.573105 0.993124 0.950681 0.070 Uiso 1 1 calc R U . . .
C102 C 0.7352(12) 0.6825(9) 0.1268(8) 0.065(4) Uani 1 1 d . U . . .
H102 H 0.682894 0.671299 0.128061 0.078 Uiso 1 1 calc R U . . .
F35 F 0.7807(10) 0.3970(8) 0.4852(8) 0.122(5) Uani 1 1 d . U . . .
C103 C 0.8061(10) 0.4634(9) 0.8620(8) 0.056(3) Uani 1 1 d . U . . .
H103 H 0.814884 0.449640 0.897263 0.068 Uiso 1 1 calc R U . . .
F36 F 0.2906(9) 0.5966(11) 1.0258(7) 0.155(6) Uani 1 1 d D U . . .
C104 C 0.7479(12) 1.1052(12) 0.5573(10) 0.077(4) Uani 1 1 d . U . . .
F37 F 1.0149(9) 0.8847(9) 1.1049(6) 0.113(5) Uani 1 1 d . U . . .
C105 C 1.1179(10) 0.9953(9) 0.8946(7) 0.058(4) Uani 1 1 d . U . . .
H105 H 1.140134 1.017308 0.929064 0.070 Uiso 1 1 calc R U . . .
C106 C 0.7753(10) 1.0574(10) 0.5590(9) 0.063(4) Uani 1 1 d . U . . .
H106 H 0.803975 1.053548 0.530433 0.076 Uiso 1 1 calc R U . . .
C107 C 0.4370(9) 0.4126(7) 0.7718(6) 0.043(3) Uani 1 1 d . U . . .
F38 F 0.3522(9) 0.7745(10) 0.7898(8) 0.126(5) Uani 1 1 d . U . . .
C108 C 1.0840(11) 0.8421(12) 1.0219(10) 0.078(4) Uani 1 1 d . U . . .
H108 H 1.114625 0.856680 1.055755 0.093 Uiso 1 1 calc R U . . .
C109 C 0.4139(10) 0.7346(10) 0.5454(8) 0.062(3) Uani 1 1 d . U . . .
C110 C 0.8892(12) 0.7161(9) 0.1212(8) 0.061(3) Uani 1 1 d . U . . .
H110 H 0.941362 0.727180 0.119068 0.073 Uiso 1 1 calc R U . . .
C111 C 0.6190(10) 0.8789(10) 0.4376(8) 0.062(3) Uani 1 1 d . U . . .
H111 H 0.621007 0.886359 0.399392 0.074 Uiso 1 1 calc R U . . .
C112 C 0.4750(14) 0.8278(13) 0.9961(10) 0.083(4) Uani 1 1 d . U . . .
F39 F 0.6497(12) 0.5294(11) 0.4018(7) 0.137(6) Uani 1 1 d . U . . .
C113 C 0.6983(14) 0.9916(13) 1.0067(9) 0.080(4) Uani 1 1 d . U . . .
C114 C 1.0163(11) 0.6006(11) 0.9582(8) 0.068(4) Uani 1 1 d . U . . .
H114 H 1.061814 0.595207 0.963994 0.082 Uiso 1 1 calc R U . . .
C115 C 0.3957(11) 0.8552(10) 0.6456(9) 0.064(3) Uani 1 1 d . U . . .
C116 C 0.6866(12) 1.0687(11) 0.6399(9) 0.070(3) Uani 1 1 d . U . . .
C117 C 1.2133(10) 1.1583(8) 0.8012(7) 0.052(3) Uani 1 1 d . U . . .
H117 H 1.255522 1.187140 0.823781 0.063 Uiso 1 1 calc R U . . .
C118 C 0.8617(13) 0.6595(10) 0.3366(9) 0.072(4) Uani 1 1 d . U . . .
H118 H 0.868150 0.621750 0.329473 0.087 Uiso 1 1 calc R U . . .
C119 C 0.8537(10) 0.4654(10) 0.8203(8) 0.059(3) Uani 1 1 d . U . . .
H119 H 0.893229 0.451898 0.827104 0.071 Uiso 1 1 calc R U . . .
C120 C 0.7032(11) 1.1114(11) 0.5968(9) 0.071(4) Uani 1 1 d . U . . .
H120 H 0.684380 1.143079 0.595101 0.085 Uiso 1 1 calc R U . . .
F40 F 0.4728(9) 0.9973(11) 0.8832(8) 0.133(6) Uani 1 1 d . U . . .
C121 C 1.0546(10) 0.7817(10) 0.9328(9) 0.066(4) Uani 1 1 d . U . . .
H121 H 1.066825 0.756510 0.907432 0.079 Uiso 1 1 calc R U . . .
F41 F 1.0735(10) 0.5760(10) 0.8631(8) 0.126(5) Uani 1 1 d . U . . .
C122 C 0.8389(13) 0.6682(10) 0.3870(9) 0.070(4) Uani 1 1 d . U . . .
H122 H 0.829008 0.637198 0.413555 0.083 Uiso 1 1 calc R U . . .
F42 F 0.9953(14) 0.6117(11) 0.4100(8) 0.149(6) Uani 1 1 d . U . . .
C123 C 0.4102(15) 0.7209(13) 0.4832(9) 0.083(4) Uani 1 1 d . U . . .
C124 C 0.7679(12) 0.7011(9) 0.0756(8) 0.066(4) Uani 1 1 d . U . . .
H124 H 0.737673 0.701093 0.043197 0.079 Uiso 1 1 calc R U . . .
F43 F 0.3465(11) 0.7935(12) 0.9970(11) 0.160(6) Uani 1 1 d . U . . .
C125 C 0.3908(11) 0.2965(8) 0.7648(7) 0.058(4) Uani 1 1 d . U . . .
H125 H 0.387549 0.257881 0.779153 0.070 Uiso 1 1 calc R U . . .
F44 F 0.4054(11) 0.8551(11) 1.0592(9) 0.148(6) Uani 1 1 d . U . . .
C126 C 0.7260(12) 0.4901(11) 0.4895(10) 0.074(4) Uani 1 1 d . U . . .
H126 H 0.715176 0.463835 0.456719 0.089 Uiso 1 1 calc R U . . .
C127 C 0.7775(12) 0.6804(9) 0.1743(8) 0.065(4) Uani 1 1 d . U . . .
H127 H 0.754996 0.668467 0.207865 0.079 Uiso 1 1 calc R U . . .
F45 F 0.3832(13) 0.7524(11) 0.4526(7) 0.137(6) Uani 1 1 d . U . . .
C128 C 0.8436(13) 0.7187(10) 0.0745(9) 0.067(4) Uani 1 1 d . U . . .
H128 H 0.865987 0.733180 0.041271 0.081 Uiso 1 1 calc R U . . .
F46 F 1.0943(10) 0.6112(10) 0.6498(8) 0.131(6) Uani 1 1 d . U . . .
C129 C 0.6946(14) 0.8105(14) 0.4267(10) 0.082(4) Uani 1 1 d . U . . .
F47 F 0.7046(9) 0.8110(10) 1.0643(7) 0.145(6) Uani 1 1 d D U . . .
C130 C 0.6526(11) 0.8406(11) 0.4625(8) 0.063(3) Uani 1 1 d . U . . .
C131 C 0.8654(12) 0.7578(10) 0.3076(9) 0.064(4) Uani 1 1 d . U . . .
H131 H 0.872552 0.786570 0.279237 0.077 Uiso 1 1 calc R U . . .
C132 C 0.5984(13) 0.8026(11) 0.9732(8) 0.074(4) Uani 1 1 d . U . . .
H132 H 0.640880 0.794969 0.965329 0.089 Uiso 1 1 calc R U . . .
F48 F 0.7474(11) 1.1990(10) 0.5193(9) 0.141(6) Uani 1 1 d . U . . .
C133 C 0.6919(12) 0.5324(11) 0.4963(9) 0.070(3) Uani 1 1 d . U . . .
C134 C 0.4104(18) 0.8416(17) 1.0068(14) 0.107(5) Uani 1 1 d . U . . .
C135 C 0.9713(11) 0.5973(12) 1.0025(9) 0.072(3) Uani 1 1 d . U . . .
C136 C 0.5449(13) 0.9465(13) 0.4469(9) 0.074(4) Uani 1 1 d . U . . .
C137 C 0.9774(12) 0.7063(11) 0.5088(9) 0.071(4) Uani 1 1 d . U . . .
H137 H 0.968780 0.731707 0.481533 0.085 Uiso 1 1 calc R U . . .
C138 C 0.5095(15) 0.9838(17) 0.8470(12) 0.095(4) Uani 1 1 d . U . . .
C139 C 0.8304(12) 0.7266(10) 0.3983(9) 0.066(4) Uani 1 1 d . U . . .
H139 H 0.814666 0.733782 0.432876 0.080 Uiso 1 1 calc R U . . .
C140 C 0.7662(14) 1.1474(15) 0.5099(12) 0.097(5) Uani 1 1 d . U . . .
F49 F 0.6166(11) 0.5811(10) 0.4554(7) 0.133(6) Uani 1 1 d . U . . .
C141 C 1.0405(19) 0.6635(16) 0.4387(12) 0.099(4) Uani 1 1 d . U . . .
F50 F 1.1623(11) 0.7423(12) 0.9949(12) 0.169(7) Uani 1 1 d . U . . .
F51 F 0.4026(11) 0.8873(11) 0.9819(9) 0.142(6) Uani 1 1 d . U . . .
C142 C 0.9971(16) 0.5877(16) 1.0597(11) 0.097(5) Uani 1 1 d . U . . .
C143 C 0.8560(12) 0.6966(9) 0.1715(8) 0.063(3) Uani 1 1 d . U . . .
F52 F 0.2517(14) 0.6905(11) 0.7729(9) 0.172(8) Uani 1 1 d . U . . .
C144 C 0.2969(15) 0.7275(16) 0.8084(12) 0.095(5) Uani 1 1 d . U . . .
C145 C 0.5190(16) 0.8163(13) 1.0379(10) 0.090(4) Uani 1 1 d . U . . .
H145 H 0.506515 0.817891 1.074745 0.108 Uiso 1 1 calc R U . . .
C146 C 1.0116(15) 0.7422(13) 0.2285(11) 0.084(4) Uani 1 1 d . U . . .
F53 F 0.8161(12) 0.4124(10) 0.5750(9) 0.135(6) Uani 1 1 d . U . . .
C147 C 0.6350(11) 1.0730(9) 0.6818(10) 0.079(4) Uani 1 1 d D U . . .
C148 C 0.8453(11) 0.7728(9) 0.3585(8) 0.060(3) Uani 1 1 d . U . . .
H148 H 0.841802 0.811742 0.365746 0.072 Uiso 1 1 calc R U . . .
F54 F 0.9968(13) 0.5324(9) 0.6213(8) 0.144(7) Uani 1 1 d . U . . .
C149 C 1.0224(17) 0.5910(15) 0.6356(12) 0.093(4) Uani 1 1 d . U . . .
C150 C 0.7761(13) 0.4878(11) 0.5326(11) 0.078(4) Uani 1 1 d . U . . .
C151 C 1.1010(12) 0.8081(13) 0.9835(11) 0.086(4) Uani 1 1 d D U . . .
C152 C 0.8757(13) 0.7013(10) 0.2963(9) 0.069(3) Uani 1 1 d . U . . .
F55 F 0.5991(12) 0.7372(9) 1.0868(10) 0.187(8) Uani 1 1 d D U . . .
C153 C 0.2528(10) 0.6075(8) 0.9842(7) 0.097(4) Uani 1 1 d D U . . .
C154 C 1.0282(14) 0.6297(13) 0.5380(9) 0.080(4) Uani 1 1 d . U . . .
H154 H 1.052586 0.602908 0.530093 0.096 Uiso 1 1 calc R U . . .
C155 C 0.8364(10) 0.5571(9) 0.2044(7) 0.104(5) Uani 1 1 d G U . . .
H155 H 0.798778 0.566668 0.184887 0.125 Uiso 1 1 calc R U . . .
C156 C 0.8260(10) 0.4934(7) 0.2089(8) 0.115(5) Uani 1 1 d G U . . .
H156 H 0.781390 0.460324 0.192363 0.138 Uiso 1 1 calc R U . . .
C157 C 0.8822(13) 0.4791(6) 0.2381(8) 0.116(5) Uani 1 1 d G U . . .
H157 H 0.875234 0.436430 0.241051 0.139 Uiso 1 1 calc R U . . .
C158 C 0.9488(11) 0.5285(9) 0.2627(7) 0.110(5) Uani 1 1 d G U . . .
H158 H 0.986465 0.518881 0.282262 0.132 Uiso 1 1 calc R U . . .
C159 C 0.9593(10) 0.5922(8) 0.2583(7) 0.101(5) Uani 1 1 d G U . . .
H159 H 1.003854 0.625226 0.274786 0.122 Uiso 1 1 calc R U . . .
C160 C 0.9030(11) 0.6065(6) 0.2291(7) 0.093(4) Uani 1 1 d G U . . .
C161 C 1.0402(12) 0.6166(13) 0.8582(10) 0.080(4) Uani 1 1 d . U . . .
C162 C 1.0048(13) 0.6323(12) 0.5912(9) 0.075(4) Uani 1 1 d . U . . .
C163 C 1.0152(15) 0.6673(13) 0.4961(10) 0.084(4) Uani 1 1 d . U . . .
C164 C 1.0054(13) 0.8998(13) 1.0508(10) 0.083(4) Uani 1 1 d . U . . .
C165 C 1.1282(16) 0.7684(15) 0.1817(12) 0.102(5) Uani 1 1 d . U . . .
H165 H 1.156858 0.756491 0.157711 0.123 Uiso 1 1 calc R U . . .
C166 C 0.5816(15) 0.8022(15) 1.0290(9) 0.095(4) Uani 1 1 d D U . . .
F56 F 0.4591(10) 0.9239(12) 0.8279(9) 0.147(6) Uani 1 1 d . U . . .
C167 C 0.6336(16) 0.5331(15) 0.4544(11) 0.090(5) Uani 1 1 d . U . . .
C168 C 1.0434(15) 0.8003(14) 0.2576(12) 0.092(5) Uani 1 1 d . U . . .
H168 H 1.016151 0.810384 0.284216 0.111 Uiso 1 1 calc R U . . .
C169 C 1.1168(16) 0.8452(15) 0.2480(12) 0.099(5) Uani 1 1 d . U . . .
H169 H 1.138317 0.885701 0.266695 0.119 Uiso 1 1 calc R U . . .
F57 F 0.6349(14) 0.8316(12) 1.1212(10) 0.200(8) Uani 1 1 d D U . . .
C170 C 1.1574(17) 0.8266(15) 0.2085(12) 0.101(5) Uani 1 1 d . U . . .
H170 H 1.205963 0.855903 0.201061 0.121 Uiso 1 1 calc R U . . .
C171 C 1.0538(16) 0.7260(15) 0.1906(12) 0.096(5) Uani 1 1 d . U . . .
H171 H 1.031924 0.686083 0.170813 0.116 Uiso 1 1 calc R U . . .
C172 C 0.8145(17) 0.4423(15) 0.5253(15) 0.104(5) Uani 1 1 d . U . . .
C173 C 0.6344(10) 0.7974(9) 1.0761(8) 0.130(5) Uani 1 1 d D U . . .
F58 F 1.0571(13) 0.6446(9) 1.0861(8) 0.166(7) Uani 1 1 d D U . . .
F59 F 1.2124(11) 0.8053(12) 0.9456(11) 0.164(6) Uani 1 1 d . U . . .
F60 F 0.1935(10) 0.5563(11) 0.9649(7) 0.170(7) Uani 1 1 d D U . . .
C174 C 1.1705(14) 0.7941(15) 0.9952(13) 0.118(5) Uani 1 1 d D U . . .

loop_
_atom_site_aniso_label
_atom_site_aniso_U_11
_atom_site_aniso_U_22
_atom_site_aniso_U_33
_atom_site_aniso_U_23
_atom_site_aniso_U_13
_atom_site_aniso_U_12
Au1 0.0248(2) 0.0381(3) 0.0385(3) 0.0159(2) 0.0075(2) 0.0104(2)
Au2 0.0221(2) 0.0400(3) 0.0387(3) 0.0143(2) 0.0090(2) 0.0090(2)
Au3 0.0246(2) 0.0388(3) 0.0363(3) 0.0158(2) 0.0097(2) 0.0078(2)
Au4 0.0233(2) 0.0450(3) 0.0364(3) 0.0161(2) 0.0097(2) 0.0127(2)
Au5 0.0281(3) 0.0415(3) 0.0413(3) 0.0172(2) 0.0087(2) 0.0107(2)
Au6 0.0303(3) 0.0539(4) 0.0433(3) 0.0232(3) 0.0143(2) 0.0202(3)
Au7 0.0316(3) 0.0476(3) 0.0418(3) 0.0173(3) 0.0145(2) 0.0153(3)
Au8 0.0287(3) 0.0493(3) 0.0425(3) 0.0132(3) 0.0072(2) 0.0169(2)
Au9 0.0309(3) 0.0497(4) 0.0361(3) 0.0158(3) 0.0104(2) 0.0124(3)
Ag1 0.0294(5) 0.0538(6) 0.0414(5) 0.0233(5) 0.0133(4) 0.0197(4)
Ag2 0.0246(4) 0.0482(6) 0.0401(5) 0.0145(4) 0.0083(4) 0.0089(4)
Ag3 0.0346(5) 0.0434(6) 0.0394(5) 0.0143(4) 0.0094(4) 0.0136(4)
Ag4 0.0257(4) 0.0486(6) 0.0450(5) 0.0198(5) 0.0063(4) 0.0109(4)
Ag5 0.0370(5) 0.0452(6) 0.0426(5) 0.0122(4) 0.0136(4) 0.0147(4)
Ag6 0.0359(5) 0.0531(6) 0.0427(5) 0.0241(5) 0.0183(4) 0.0232(5)
P1 0.0272(15) 0.0380(17) 0.0344(16) 0.0137(14) 0.0090(12) 0.0082(13)
Cl1 0.0358(16) 0.053(2) 0.0435(18) 0.0118(15) 0.0062(13) 0.0197(15)
P2 0.0319(16) 0.0342(17) 0.0349(16) 0.0127(13) 0.0084(13) 0.0072(14)
P3 0.0211(14) 0.0450(19) 0.0422(18) 0.0177(15) 0.0092(13) 0.0116(13)
Cl2 0.0437(18) 0.056(2) 0.0406(18) 0.0127(15) 0.0095(14) 0.0211(16)
P4 0.0335(16) 0.0418(19) 0.0396(17) 0.0141(15) 0.0089(14) 0.0149(15)
P5 0.098(3) 0.069(3) 0.061(3) 0.005(2) 0.009(2) 0.051(3)
C1 0.036(6) 0.046(7) 0.050(7) 0.023(6) 0.013(5) 0.024(5)
C2 0.024(4) 0.035(5) 0.037(5) 0.014(4) 0.005(4) 0.015(4)
C3 0.037(5) 0.043(6) 0.047(5) 0.020(5) 0.019(5) 0.020(5)
C4 0.025(5) 0.040(5) 0.038(5) 0.017(5) 0.013(4) 0.005(4)
F1 0.101(8) 0.086(8) 0.065(7) 0.003(6) 0.043(6) 0.031(7)
C5 0.035(6) 0.025(6) 0.053(7) 0.017(5) 0.015(5) 0.011(5)
C6 0.044(5) 0.049(5) 0.048(5) 0.023(5) 0.011(4) 0.021(5)
C7 0.035(5) 0.039(5) 0.039(5) 0.011(5) 0.006(4) 0.011(4)
C8 0.038(5) 0.065(6) 0.046(5) 0.011(5) 0.009(5) 0.026(5)
C9 0.030(5) 0.044(6) 0.036(5) 0.016(5) 0.015(4) 0.010(5)
C10 0.044(5) 0.034(5) 0.038(5) 0.010(4) 0.012(4) 0.009(4)
C11 0.051(6) 0.044(6) 0.041(6) 0.013(5) 0.010(5) 0.004(5)
C12 0.040(6) 0.053(6) 0.052(6) 0.015(5) 0.015(5) 0.019(5)
C13 0.027(6) 0.055(7) 0.048(7) 0.035(6) 0.014(5) 0.017(5)
C14 0.042(6) 0.053(6) 0.063(7) 0.021(6) 0.021(5) 0.026(5)
F2 0.079(8) 0.123(10) 0.105(9) -0.007(8) 0.026(7) 0.047(8)
C15 0.040(5) 0.042(5) 0.041(5) 0.015(4) 0.012(4) 0.024(4)
F3 0.111(9) 0.092(8) 0.087(8) 0.008(7) 0.000(7) 0.064(7)
C16 0.026(5) 0.052(6) 0.041(5) 0.014(5) 0.011(4) 0.015(5)
F4 0.099(8) 0.155(11) 0.112(9) 0.045(8) 0.076(7) 0.080(8)
F5 0.119(10) 0.112(10) 0.084(8) 0.021(8) 0.004(8) 0.061(9)
C17 0.034(5) 0.039(5) 0.038(5) 0.017(4) 0.009(4) 0.010(4)
C18 0.030(5) 0.058(7) 0.052(6) 0.029(6) 0.018(5) 0.014(5)
C19 0.042(6) 0.040(6) 0.048(6) 0.016(5) 0.010(5) 0.018(5)
C20 0.027(5) 0.050(7) 0.053(7) 0.035(6) 0.012(5) 0.017(5)
C21 0.033(5) 0.045(6) 0.041(5) 0.012(5) 0.011(4) 0.016(5)
C22 0.033(5) 0.061(6) 0.047(6) 0.025(5) 0.013(5) 0.018(5)
F6 0.073(7) 0.130(10) 0.096(8) 0.026(8) -0.001(6) 0.062(7)
C23 0.056(6) 0.059(7) 0.060(7) 0.015(6) 0.014(6) 0.029(6)
C24 0.048(6) 0.054(6) 0.052(6) 0.020(5) 0.008(5) 0.027(5)
F7 0.133(11) 0.124(10) 0.106(9) 0.015(8) 0.018(8) 0.096(9)
F8 0.110(10) 0.117(10) 0.076(8) 0.004(7) 0.002(7) 0.058(8)
C25 0.047(6) 0.040(6) 0.041(6) 0.013(5) 0.021(5) 0.011(5)
C26 0.033(5) 0.051(6) 0.046(5) 0.015(5) 0.009(5) 0.021(5)
F9 0.115(9) 0.139(11) 0.059(6) 0.035(7) 0.008(6) 0.077(8)
C27 0.057(6) 0.047(6) 0.055(6) 0.011(5) 0.025(6) 0.010(6)
F10 0.099(8) 0.083(8) 0.088(8) 0.034(6) 0.033(7) 0.048(7)
C28 0.033(5) 0.074(7) 0.056(6) 0.024(6) 0.013(5) 0.018(5)
F11 0.112(10) 0.115(10) 0.068(7) 0.025(7) 0.004(7) 0.046(8)
F12 0.048(6) 0.150(11) 0.106(9) 0.054(8) 0.036(6) 0.028(7)
C29 0.032(5) 0.061(6) 0.059(6) 0.024(5) 0.015(5) 0.019(5)
F13 0.071(7) 0.104(9) 0.134(10) 0.032(8) 0.031(7) 0.059(7)
C30 0.036(5) 0.074(6) 0.056(6) 0.028(5) 0.015(5) 0.031(5)
F14 0.144(11) 0.088(9) 0.101(9) 0.010(7) 0.053(9) 0.054(9)
C31 0.034(5) 0.038(5) 0.041(5) 0.013(4) 0.005(4) 0.010(4)
C32 0.041(6) 0.051(6) 0.045(6) 0.016(5) 0.009(5) 0.020(5)
C33 0.032(5) 0.059(6) 0.040(5) 0.017(5) 0.015(5) 0.018(5)
F15 0.100(9) 0.191(14) 0.067(7) 0.013(9) 0.031(7) 0.060(10)
C34 0.027(4) 0.055(5) 0.055(5) 0.020(5) 0.017(4) 0.017(4)
F16 0.097(9) 0.144(12) 0.072(8) -0.011(8) 0.026(7) 0.007(9)
F17 0.064(7) 0.139(11) 0.140(11) 0.095(9) 0.022(7) 0.040(7)
F18 0.064(7) 0.166(12) 0.081(8) 0.018(8) 0.035(6) 0.051(8)
F19 0.080(8) 0.129(11) 0.194(14) -0.036(11) 0.022(9) 0.064(8)
C35 0.059(7) 0.053(7) 0.044(6) 0.014(6) 0.016(6) -0.001(6)
C36 0.036(5) 0.054(6) 0.054(6) 0.021(5) 0.016(5) 0.020(5)
C37 0.046(6) 0.054(6) 0.038(6) 0.018(5) 0.020(5) 0.009(5)
C38 0.035(5) 0.038(5) 0.044(6) 0.011(5) 0.007(5) 0.014(5)
C39 0.060(7) 0.049(7) 0.051(6) 0.011(6) 0.023(6) 0.003(6)
C40 0.050(6) 0.057(6) 0.046(6) 0.012(6) 0.014(5) 0.017(6)
F20 0.110(10) 0.123(11) 0.067(8) 0.000(8) 0.001(7) -0.003(9)
F21 0.138(11) 0.143(11) 0.080(8) 0.025(8) 0.044(8) 0.100(9)
C41 0.038(6) 0.057(7) 0.051(6) 0.022(6) 0.001(5) 0.006(5)
C42 0.042(6) 0.041(6) 0.040(6) 0.008(5) 0.010(5) 0.012(5)
C43 0.030(5) 0.052(6) 0.054(6) 0.025(5) 0.014(5) 0.017(5)
C44 0.043(5) 0.073(6) 0.056(6) 0.029(5) 0.010(5) 0.033(5)
C45 0.033(5) 0.072(7) 0.055(6) 0.024(6) 0.009(5) 0.022(5)
C46 0.046(6) 0.047(6) 0.039(6) 0.007(5) 0.009(5) 0.009(5)
F22 0.126(10) 0.215(13) 0.075(8) 0.055(9) 0.004(7) 0.095(10)
C47 0.043(6) 0.069(7) 0.047(6) 0.020(6) 0.017(5) 0.018(5)
C48 0.059(7) 0.064(7) 0.054(7) 0.007(6) 0.013(6) 0.018(6)
F23 0.091(9) 0.208(13) 0.155(12) 0.069(11) 0.018(9) 0.083(9)
C49 0.040(6) 0.083(7) 0.060(7) 0.033(6) 0.022(5) 0.036(5)
F24 0.156(12) 0.182(13) 0.116(11) 0.041(10) 0.059(9) 0.129(11)
C50 0.046(6) 0.077(7) 0.045(6) 0.015(6) 0.011(5) 0.029(6)
C51 0.061(6) 0.066(6) 0.043(6) 0.013(5) 0.016(5) 0.034(5)
F25 0.072(7) 0.131(10) 0.082(8) -0.016(8) 0.005(6) 0.041(7)
C52 0.037(5) 0.044(6) 0.049(6) 0.022(5) 0.008(5) 0.013(5)
C53 0.038(6) 0.057(6) 0.044(6) 0.022(5) 0.009(5) 0.013(5)
C54 0.031(5) 0.052(5) 0.043(5) 0.021(5) 0.006(4) 0.010(4)
C55 0.029(5) 0.055(6) 0.046(5) 0.021(5) 0.015(4) 0.020(4)
C56 0.047(6) 0.066(7) 0.075(7) 0.023(6) 0.025(6) 0.026(6)
C57 0.059(7) 0.054(6) 0.044(6) 0.003(5) 0.003(6) 0.009(6)
C58 0.044(6) 0.088(7) 0.063(6) 0.016(6) 0.008(5) 0.019(6)
C59 0.044(5) 0.055(6) 0.064(6) 0.016(5) 0.015(5) 0.028(5)
C60 0.044(6) 0.052(6) 0.051(6) 0.021(5) 0.010(5) 0.016(5)
F26 0.111(10) 0.115(10) 0.069(8) -0.016(7) -0.007(7) 0.012(8)
C61 0.054(6) 0.077(7) 0.055(6) 0.020(6) 0.019(5) 0.036(5)
C62 0.035(5) 0.072(7) 0.065(7) 0.028(6) 0.020(5) 0.025(5)
C63 0.042(5) 0.056(6) 0.057(6) 0.015(5) 0.019(5) 0.025(5)
C64 0.041(6) 0.047(6) 0.043(6) 0.021(5) 0.013(5) 0.011(5)
C65 0.043(6) 0.053(6) 0.038(5) 0.016(5) 0.009(5) 0.019(5)
C66 0.036(5) 0.053(6) 0.044(6) 0.012(5) 0.011(5) 0.025(5)
C67 0.033(5) 0.073(7) 0.054(6) 0.031(6) 0.014(5) 0.022(5)
C68 0.041(6) 0.075(7) 0.052(6) 0.020(6) 0.008(5) 0.021(6)
C69 0.052(6) 0.068(7) 0.058(6) 0.031(6) 0.015(5) 0.033(6)
C70 0.042(5) 0.100(7) 0.073(7) 0.039(6) 0.020(5) 0.035(6)
F27 0.118(11) 0.182(14) 0.098(10) 0.078(10) -0.016(9) 0.011(11)
C71 0.070(7) 0.074(7) 0.058(7) 0.011(6) 0.020(6) 0.038(6)
C72 0.053(6) 0.053(6) 0.052(6) 0.011(5) 0.013(5) 0.027(5)
C73 0.042(6) 0.075(7) 0.055(6) 0.028(6) 0.008(5) 0.031(5)
C74 0.055(6) 0.040(6) 0.039(6) 0.009(5) 0.012(5) 0.004(5)
C75 0.029(5) 0.067(6) 0.052(5) 0.026(5) 0.010(4) 0.019(5)
C76 0.061(7) 0.055(7) 0.059(7) 0.007(6) 0.014(6) 0.023(6)
C77 0.046(5) 0.102(7) 0.071(6) 0.042(6) 0.036(5) 0.047(5)
C78 0.047(6) 0.060(7) 0.047(6) 0.019(6) 0.006(5) 0.012(6)
C79 0.052(6) 0.073(7) 0.062(7) 0.017(6) 0.020(6) 0.037(6)
F28 0.162(13) 0.170(13) 0.106(10) 0.072(10) 0.052(9) 0.109(11)
F29 0.106(10) 0.157(13) 0.128(11) 0.061(10) 0.017(9) 0.074(10)
F30 0.105(10) 0.167(12) 0.124(10) 0.031(10) -0.035(9) 0.028(10)
C80 0.048(6) 0.073(7) 0.050(6) 0.010(6) 0.009(5) 0.033(6)
C81 0.051(6) 0.074(7) 0.059(7) 0.013(6) -0.003(6) 0.029(6)
C82 0.050(6) 0.047(6) 0.047(6) 0.001(5) 0.008(5) 0.013(5)
C83 0.043(6) 0.071(7) 0.082(8) 0.026(7) 0.022(6) 0.029(6)
C84 0.038(6) 0.048(6) 0.051(6) 0.009(5) 0.006(5) 0.004(5)
C85 0.045(6) 0.064(7) 0.052(6) 0.018(6) -0.003(5) 0.006(6)
C86 0.053(6) 0.094(7) 0.049(6) 0.016(6) 0.011(5) 0.037(6)
F31 0.099(10) 0.112(10) 0.119(11) -0.031(9) 0.035(8) 0.008(8)
C87 0.041(6) 0.096(8) 0.072(7) 0.037(6) 0.027(5) 0.040(6)
F32 0.076(8) 0.165(13) 0.141(12) -0.034(10) -0.054(8) 0.061(9)
C88 0.064(7) 0.053(7) 0.047(6) 0.004(6) 0.006(6) 0.006(6)
C89 0.041(6) 0.073(7) 0.058(6) 0.032(6) 0.018(5) 0.034(5)
C90 0.059(7) 0.065(7) 0.082(8) 0.010(6) 0.010(6) 0.035(6)
F33 0.164(12) 0.191(14) 0.087(9) 0.022(9) -0.014(9) 0.127(11)
C91 0.047(6) 0.062(7) 0.055(6) 0.013(6) 0.017(5) 0.025(5)
C92 0.055(6) 0.075(7) 0.065(7) 0.031(6) 0.018(6) 0.043(6)
C93 0.060(7) 0.080(7) 0.060(7) 0.027(6) 0.020(6) 0.044(6)
F34 0.097(9) 0.204(14) 0.112(10) -0.040(10) 0.005(8) 0.092(10)
C94 0.058(6) 0.094(7) 0.070(6) 0.018(6) 0.022(5) 0.051(5)
C95 0.058(6) 0.076(7) 0.056(6) 0.012(6) 0.017(5) 0.037(5)
C96 0.047(5) 0.101(7) 0.070(6) 0.037(6) 0.028(5) 0.044(5)
C97 0.049(6) 0.054(6) 0.050(6) 0.021(6) 0.013(5) 0.009(5)
C98 0.044(5) 0.064(6) 0.059(6) 0.019(5) -0.001(5) 0.021(5)
C99 0.042(6) 0.074(7) 0.079(7) 0.030(6) 0.019(6) 0.029(6)
C100 0.047(6) 0.089(8) 0.059(7) 0.028(6) 0.012(5) 0.041(6)
C101 0.058(6) 0.072(7) 0.063(7) 0.017(6) 0.021(6) 0.042(6)
C102 0.076(8) 0.056(7) 0.057(7) 0.006(6) 0.021(6) 0.019(6)
F35 0.115(10) 0.101(10) 0.169(13) -0.046(9) -0.008(10) 0.071(8)
C103 0.054(6) 0.066(7) 0.061(7) 0.026(6) 0.012(6) 0.035(6)
F36 0.115(10) 0.287(16) 0.119(11) 0.121(11) 0.077(8) 0.123(11)
C104 0.057(6) 0.093(7) 0.086(7) 0.034(6) -0.001(6) 0.037(6)
F37 0.089(9) 0.170(13) 0.068(7) -0.007(8) 0.006(7) 0.042(9)
C105 0.051(6) 0.062(7) 0.048(6) 0.013(6) 0.002(5) 0.009(6)
C106 0.049(6) 0.077(7) 0.070(7) 0.024(6) 0.002(6) 0.030(6)
C107 0.042(5) 0.042(5) 0.038(5) 0.009(4) 0.010(4) 0.009(4)
F38 0.104(10) 0.171(13) 0.134(11) 0.102(10) 0.039(8) 0.078(9)
C108 0.050(6) 0.092(8) 0.080(8) 0.016(7) -0.009(6) 0.020(7)
C109 0.052(6) 0.082(7) 0.053(6) 0.024(6) 0.003(5) 0.030(5)
C110 0.076(7) 0.051(6) 0.062(7) 0.005(6) 0.014(6) 0.032(6)
C111 0.053(6) 0.092(8) 0.047(6) 0.010(6) 0.011(5) 0.036(6)
C112 0.087(7) 0.098(8) 0.080(7) 0.008(7) 0.029(6) 0.050(7)
F39 0.137(11) 0.171(12) 0.090(9) 0.005(9) -0.018(9) 0.057(10)
C113 0.078(7) 0.106(8) 0.061(7) 0.007(7) 0.014(7) 0.042(7)
C114 0.050(6) 0.104(8) 0.068(7) 0.032(7) 0.016(6) 0.047(6)
C115 0.061(6) 0.082(7) 0.070(7) 0.030(6) 0.014(6) 0.048(6)
C116 0.060(6) 0.086(7) 0.071(7) 0.011(6) 0.001(6) 0.038(6)
C117 0.049(6) 0.046(6) 0.049(6) 0.006(5) 0.004(5) 0.007(5)
C118 0.090(8) 0.065(7) 0.065(7) 0.010(6) 0.005(7) 0.035(7)
C119 0.054(6) 0.076(7) 0.064(7) 0.029(6) 0.013(6) 0.042(6)
C120 0.057(7) 0.084(8) 0.081(8) 0.018(7) -0.001(6) 0.039(6)
F40 0.083(8) 0.229(15) 0.123(11) 0.000(11) 0.024(8) 0.097(10)
C121 0.040(6) 0.079(8) 0.080(7) 0.012(7) -0.002(6) 0.026(6)
F41 0.127(11) 0.165(13) 0.129(11) 0.047(10) 0.076(9) 0.093(10)
C122 0.081(8) 0.065(7) 0.065(7) 0.020(7) 0.006(7) 0.031(7)
F42 0.207(16) 0.142(13) 0.101(11) -0.012(10) 0.030(11) 0.074(12)
C123 0.083(8) 0.104(8) 0.058(7) 0.020(7) -0.001(7) 0.034(7)
C124 0.079(8) 0.057(7) 0.060(7) 0.009(6) 0.017(7) 0.023(7)
F43 0.094(10) 0.180(13) 0.208(14) -0.047(12) 0.027(10) 0.058(10)
C125 0.063(7) 0.046(6) 0.046(6) 0.008(5) 0.010(6) 0.001(6)
F44 0.120(10) 0.183(13) 0.155(12) -0.024(11) 0.055(9) 0.069(10)
C126 0.068(7) 0.077(8) 0.081(8) -0.002(7) 0.012(7) 0.033(6)
C127 0.078(7) 0.054(7) 0.059(7) 0.005(6) 0.024(6) 0.019(6)
F45 0.187(14) 0.178(14) 0.075(9) 0.022(9) -0.013(9) 0.108(11)
C128 0.080(8) 0.059(7) 0.062(7) 0.010(6) 0.014(7) 0.025(7)
F46 0.094(9) 0.158(13) 0.148(12) 0.067(11) -0.006(9) 0.060(10)
C129 0.080(7) 0.105(8) 0.069(7) 0.000(7) 0.012(7) 0.046(7)
F47 0.152(13) 0.209(15) 0.106(11) 0.013(11) -0.027(10) 0.114(12)
C130 0.057(6) 0.088(7) 0.053(6) 0.009(6) 0.010(5) 0.038(6)
C131 0.073(7) 0.062(7) 0.065(7) -0.001(6) 0.002(6) 0.036(6)
C132 0.086(7) 0.095(8) 0.058(7) 0.014(7) 0.011(6) 0.053(7)
F48 0.131(12) 0.149(13) 0.165(13) 0.082(11) 0.023(11) 0.074(10)
C133 0.070(6) 0.079(7) 0.068(7) 0.004(6) 0.009(6) 0.035(6)
C134 0.096(8) 0.128(10) 0.120(9) 0.004(9) 0.042(8) 0.064(8)
C135 0.060(6) 0.110(8) 0.066(7) 0.031(6) 0.009(5) 0.055(6)
C136 0.073(7) 0.106(8) 0.060(7) 0.022(7) 0.010(6) 0.051(7)
C137 0.075(7) 0.094(8) 0.065(7) 0.020(7) 0.018(6) 0.052(6)
C138 0.067(7) 0.143(9) 0.097(9) 0.025(8) 0.020(7) 0.062(7)
C139 0.067(7) 0.068(7) 0.069(7) 0.014(6) 0.007(6) 0.032(6)
C140 0.074(7) 0.117(9) 0.110(9) 0.055(8) -0.001(7) 0.046(7)
F49 0.159(12) 0.152(12) 0.115(11) -0.042(9) -0.064(9) 0.107(10)
C141 0.125(9) 0.128(9) 0.083(8) 0.019(8) 0.032(8) 0.088(8)
F50 0.102(10) 0.155(13) 0.245(15) -0.018(12) -0.075(10) 0.065(10)
F51 0.146(11) 0.188(14) 0.168(13) 0.064(11) 0.082(10) 0.131(11)
C142 0.092(8) 0.151(10) 0.075(8) 0.034(8) 0.003(7) 0.076(8)
C143 0.084(6) 0.052(6) 0.060(6) 0.004(5) 0.012(5) 0.036(5)
F52 0.200(15) 0.144(13) 0.125(12) 0.026(10) -0.086(11) 0.039(12)
C144 0.068(8) 0.132(9) 0.096(8) 0.049(8) 0.011(7) 0.049(7)
C145 0.102(8) 0.112(9) 0.071(8) 0.013(7) 0.021(7) 0.056(7)
C146 0.089(7) 0.097(7) 0.084(7) -0.001(6) 0.009(6) 0.054(6)
F53 0.151(13) 0.131(12) 0.159(14) 0.003(11) 0.013(11) 0.098(10)
C147 0.078(7) 0.098(8) 0.079(8) 0.004(7) 0.008(7) 0.055(7)
C148 0.062(7) 0.057(7) 0.069(7) 0.009(6) 0.002(6) 0.033(6)
F54 0.190(15) 0.095(10) 0.135(12) 0.033(9) -0.040(11) 0.054(11)
C149 0.101(8) 0.112(8) 0.091(8) 0.041(8) 0.015(7) 0.067(8)
C150 0.072(7) 0.078(7) 0.098(8) -0.002(6) 0.012(6) 0.045(6)
C151 0.055(6) 0.099(8) 0.100(8) 0.004(7) -0.014(6) 0.031(6)
C152 0.088(6) 0.065(6) 0.063(6) 0.005(5) 0.005(6) 0.040(6)
F55 0.188(13) 0.204(13) 0.177(13) 0.083(11) 0.008(11) 0.086(11)
C153 0.072(7) 0.151(9) 0.098(8) 0.054(8) 0.053(7) 0.066(7)
C154 0.086(8) 0.105(8) 0.073(7) 0.024(7) 0.021(7) 0.061(7)
C155 0.158(11) 0.085(8) 0.089(9) 0.005(8) 0.006(9) 0.071(8)
C156 0.171(12) 0.097(9) 0.096(10) 0.011(8) 0.008(9) 0.074(9)
C157 0.173(12) 0.101(10) 0.097(10) 0.016(8) 0.013(10) 0.080(9)
C158 0.165(12) 0.100(9) 0.093(10) 0.016(8) 0.017(9) 0.083(9)
C159 0.152(10) 0.095(9) 0.085(9) 0.014(8) 0.018(8) 0.078(8)
C160 0.139(8) 0.083(7) 0.078(7) 0.011(6) 0.010(7) 0.065(7)
C161 0.054(6) 0.128(9) 0.084(8) 0.037(7) 0.041(6) 0.056(6)
C162 0.079(7) 0.097(7) 0.070(7) 0.033(6) 0.020(6) 0.056(6)
C163 0.096(7) 0.112(8) 0.072(7) 0.022(7) 0.023(6) 0.066(7)
C164 0.059(7) 0.108(8) 0.071(7) 0.000(7) 0.010(7) 0.022(7)
C165 0.092(9) 0.122(10) 0.102(10) -0.001(9) 0.012(8) 0.053(9)
C166 0.107(7) 0.122(8) 0.075(7) 0.010(7) 0.016(6) 0.065(7)
F56 0.088(9) 0.189(13) 0.164(12) 0.023(11) -0.017(9) 0.060(10)
C167 0.092(8) 0.109(9) 0.075(8) -0.002(8) -0.012(7) 0.049(7)
C168 0.086(8) 0.107(9) 0.098(9) -0.004(8) 0.015(8) 0.053(8)
C169 0.085(9) 0.115(10) 0.107(10) -0.003(9) 0.015(8) 0.050(8)
F57 0.211(14) 0.244(14) 0.157(13) -0.011(12) -0.003(12) 0.112(12)
C170 0.087(9) 0.118(10) 0.108(10) 0.004(9) 0.010(8) 0.053(8)
C171 0.091(8) 0.114(9) 0.096(9) -0.003(8) 0.010(8) 0.055(8)
C172 0.093(8) 0.101(9) 0.133(9) -0.011(8) 0.009(8) 0.057(7)
C173 0.135(8) 0.155(8) 0.114(8) 0.008(7) 0.011(7) 0.074(6)
F58 0.155(12) 0.215(14) 0.098(10) 0.028(11) -0.021(10) 0.050(12)
F59 0.095(10) 0.198(14) 0.197(15) -0.035(12) -0.038(10) 0.069(10)
F60 0.143(11) 0.179(13) 0.161(12) 0.052(11) 0.094(10) 0.023(11)
C174 0.076(8) 0.129(10) 0.145(10) -0.011(9) -0.036(8) 0.045(8)

loop_
_atom_type_symbol
_atom_type_description
_atom_type_scat_dispersion_real
_atom_type_scat_dispersion_imag
_atom_type_scat_source
C C 0.0181 0.0091 'International Tables Vol C Tables 4.2.6.8 and 6.1.1.4'
H H 0.0000 0.0000 'International Tables Vol C Tables 4.2.6.8 and 6.1.1.4'
Ag Ag 0.1306 4.2820 'International Tables Vol C Tables 4.2.6.8 and 6.1.1.4'
Au Au -4.4197 7.2980 'International Tables Vol C Tables 4.2.6.8 and 6.1.1.4'
Cl Cl 0.3639 0.7018 'International Tables Vol C Tables 4.2.6.8 and 6.1.1.4'
F F 0.0727 0.0534 'International Tables Vol C Tables 4.2.6.8 and 6.1.1.4'
P P 0.2955 0.4335 'International Tables Vol C Tables 4.2.6.8 and 6.1.1.4'

loop_
_geom_angle_atom_site_label_1
_geom_angle_atom_site_label_2
_geom_angle_atom_site_label_3
_geom_angle
_geom_angle_site_symmetry_1
_geom_angle_site_symmetry_3
_geom_angle_publ_flag
Au3 Au1 Au4 103.66(2) . . ?
Au3 Au1 Au5 112.43(2) . . ?
Au3 Au1 Au6 60.485(19) . . ?
Au3 Au1 Ag2 60.28(3) . . ?
Au3 Au1 Ag4 57.79(3) . . ?
Au3 Au1 Ag6 60.88(3) . . ?
Au4 Au1 Au5 84.302(19) . . ?
Au4 Au1 Au6 111.63(2) . . ?
Au6 Au1 Au5 163.37(2) . . ?
Ag2 Au1 Au4 55.74(2) . . ?
Ag2 Au1 Au5 131.14(3) . . ?
Ag2 Au1 Au6 60.68(2) . . ?
Ag4 Au1 Au4 117.53(3) . . ?
Ag4 Au1 Au5 59.54(2) . . ?
Ag4 Au1 Au6 106.79(3) . . ?
Ag4 Au1 Ag2 112.02(4) . . ?
Ag6 Au1 Au4 59.21(3) . . ?
Ag6 Au1 Au5 68.60(3) . . ?
Ag6 Au1 Au6 114.65(3) . . ?
Ag6 Au1 Ag2 67.05(3) . . ?
Ag6 Au1 Ag4 60.60(3) . . ?
P4 Au1 Au3 158.75(9) . . ?
P4 Au1 Au4 92.97(9) . . ?
P4 Au1 Au5 81.93(9) . . ?
P4 Au1 Au6 101.26(9) . . ?
P4 Au1 Ag2 122.66(9) . . ?
P4 Au1 Ag4 125.28(10) . . ?
P4 Au1 Ag6 140.33(9) . . ?
Au3 Au2 Au6 61.35(2) . . ?
Au3 Au2 Au7 112.60(2) . . ?
Au3 Au2 Au9 103.82(2) . . ?
Au3 Au2 Ag1 61.60(3) . . ?
Au3 Au2 Ag3 60.85(3) . . ?
Au3 Au2 Ag5 57.90(3) . . ?
Au6 Au2 Au7 163.64(3) . . ?
Au6 Au2 Au9 113.91(2) . . ?
Au9 Au2 Au7 81.96(2) . . ?
Ag1 Au2 Au6 116.65(3) . . ?
Ag1 Au2 Au7 67.37(3) . . ?
Ag1 Au2 Au9 58.10(3) . . ?
Ag1 Au2 Ag3 67.48(3) . . ?
Ag1 Au2 Ag5 60.62(3) . . ?
Ag3 Au2 Au6 62.42(3) . . ?
Ag3 Au2 Au7 129.91(3) . . ?
Ag3 Au2 Au9 56.11(2) . . ?
Ag5 Au2 Au6 107.01(3) . . ?
Ag5 Au2 Au7 59.97(3) . . ?
Ag5 Au2 Au9 116.34(3) . . ?
Ag5 Au2 Ag3 112.46(3) . . ?
P3 Au2 Au3 158.65(9) . . ?
P3 Au2 Au6 99.78(9) . . ?
P3 Au2 Au7 82.64(10) . . ?
P3 Au2 Au9 92.75(9) . . ?
P3 Au2 Ag1 139.74(9) . . ?
P3 Au2 Ag3 121.53(10) . . ?
P3 Au2 Ag5 125.95(10) . . ?
Au1 Au3 Au6 68.41(2) . . ?
Au1 Au3 Au8 112.71(2) . . ?
Au1 Au3 Ag1 152.41(3) . . ?
Au1 Au3 Ag2 65.29(3) . . ?
Au1 Au3 Ag3 97.14(3) . . ?
Au1 Au3 Ag4 65.38(3) . . ?
Au1 Au3 Ag5 139.09(3) . . ?
Au1 Au3 Ag6 61.74(3) . . ?
Au2 Au3 Au1 135.58(3) . . ?
Au2 Au3 Au6 67.18(2) . . ?
Au2 Au3 Au8 111.70(2) . . ?
Au2 Au3 Ag1 61.19(3) . . ?
Au2 Au3 Ag2 94.75(3) . . ?
Au2 Au3 Ag3 64.79(3) . . ?
Au2 Au3 Ag4 141.32(3) . . ?
Au2 Au3 Ag5 65.81(3) . . ?
Au2 Au3 Ag6 149.97(4) . . ?
Au6 Au3 Au8 178.88(2) . . ?
Ag1 Au3 Au6 121.40(3) . . ?
Ag1 Au3 Au8 57.61(2) . . ?
Ag1 Au3 Ag2 141.92(4) . . ?
Ag1 Au3 Ag3 68.81(3) . . ?
Ag2 Au3 Au6 64.65(3) . . ?
Ag2 Au3 Au8 115.73(3) . . ?
Ag2 Au3 Ag3 130.13(4) . . ?
Ag3 Au3 Au6 65.49(3) . . ?
Ag3 Au3 Au8 114.10(3) . . ?
Ag4 Au3 Au6 118.67(3) . . ?
Ag4 Au3 Au8 62.12(3) . . ?
Ag4 Au3 Ag1 88.73(3) . . ?
Ag4 Au3 Ag2 122.97(3) . . ?
Ag4 Au3 Ag3 82.59(3) . . ?
Ag4 Au3 Ag5 123.93(4) . . ?
Ag4 Au3 Ag6 63.38(3) . . ?
Ag5 Au3 Au6 117.39(3) . . ?
Ag5 Au3 Au8 61.84(3) . . ?
Ag5 Au3 Ag1 63.09(3) . . ?
Ag5 Au3 Ag2 80.60(4) . . ?
Ag5 Au3 Ag3 122.71(3) . . ?
Ag5 Au3 Ag6 86.08(4) . . ?
Ag6 Au3 Au6 122.23(3) . . ?
Ag6 Au3 Au8 58.75(3) . . ?
Ag6 Au3 Ag1 116.33(4) . . ?
Ag6 Au3 Ag2 69.23(3) . . ?
Ag6 Au3 Ag3 144.80(4) . . ?
Ag2 Au4 Au1 59.78(3) . . ?
Ag2 Au4 Ag6 67.01(3) . . ?
Ag6 Au4 Au1 54.92(3) . . ?
C4 Au4 Au1 96.7(4) . . ?
C4 Au4 Ag2 122.8(4) . . ?
C4 Au4 Ag6 57.8(4) . . ?
C16 Au4 Au1 87.5(4) . . ?
C16 Au4 Ag2 61.0(4) . . ?
C16 Au4 Ag6 126.5(4) . . ?
C16 Au4 C4 175.5(5) . . ?
Ag4 Au5 Au1 54.37(2) . . ?
P2 Au5 Au1 87.18(9) . . ?
P2 Au5 Ag4 139.68(9) . . ?
C20 Au5 Au1 103.6(4) . . ?
C20 Au5 Ag4 49.7(4) . . ?
C20 Au5 P2 167.9(4) . . ?
Au2 Au6 Au1 102.57(2) . . ?
Au2 Au6 Ag3 56.11(2) . . ?
Au3 Au6 Au1 51.109(17) . . ?
Au3 Au6 Au2 51.463(17) . . ?
Au3 Au6 Ag2 55.58(2) . . ?
Au3 Au6 Ag3 55.34(2) . . ?
Ag2 Au6 Au1 56.37(2) . . ?
Ag2 Au6 Au2 80.83(3) . . ?
Ag2 Au6 Ag3 110.91(3) . . ?
Ag3 Au6 Au1 81.51(2) . . ?
C3 Au6 Au1 81.0(4) . . ?
C3 Au6 Au2 104.7(4) . . ?
C3 Au6 Au3 94.0(4) . . ?
C3 Au6 Ag2 136.8(4) . . ?
C3 Au6 Ag3 50.2(4) . . ?
C3 Au6 C13 171.2(6) . . ?
C13 Au6 Au1 104.2(4) . . ?
C13 Au6 Au2 81.3(4) . . ?
C13 Au6 Au3 94.8(4) . . ?
C13 Au6 Ag2 49.7(4) . . ?
C13 Au6 Ag3 136.9(4) . . ?
Au2 Au7 Ag1 49.33(2) . . ?
Ag5 Au7 Au2 54.44(2) . . ?
Ag5 Au7 Ag1 52.48(3) . . ?
P1 Au7 Au2 87.07(9) . . ?
P1 Au7 Ag1 114.70(10) . . ?
P1 Au7 Ag5 139.14(10) . . ?
C1 Au7 Au2 103.1(4) . . ?
C1 Au7 Ag1 77.0(5) . . ?
C1 Au7 Ag5 49.3(4) . . ?
C1 Au7 P1 168.0(5) . . ?
Ag1 Au8 Au3 51.31(2) . . ?
Ag1 Au8 Ag4 76.37(3) . . ?
Ag1 Au8 Ag5 55.27(3) . . ?
Ag1 Au8 Ag6 102.00(3) . . ?
Ag4 Au8 Au3 48.48(2) . . ?
Ag5 Au8 Au3 48.75(2) . . ?
Ag5 Au8 Ag4 97.21(3) . . ?
Ag6 Au8 Au3 50.71(2) . . ?
Ag6 Au8 Ag4 54.74(3) . . ?
Ag6 Au8 Ag5 73.66(3) . . ?
C21 Au8 Au3 93.9(4) . . ?
C21 Au8 Ag1 134.9(4) . . ?
C21 Au8 Ag4 103.0(4) . . ?
C21 Au8 Ag5 80.6(4) . . ?
C21 Au8 Ag6 51.2(4) . . ?
C26 Au8 Au3 93.8(4) . . ?
C26 Au8 Ag1 52.0(4) . . ?
C26 Au8 Ag4 81.7(5) . . ?
C26 Au8 Ag5 105.1(4) . . ?
C26 Au8 Ag6 135.1(5) . . ?
C26 Au8 C21 172.2(6) . . ?
Ag1 Au9 Au2 54.45(2) . . ?
Ag3 Au9 Au2 58.69(3) . . ?
Ag3 Au9 Ag1 67.08(3) . . ?
C5 Au9 Au2 97.3(4) . . ?
C5 Au9 Ag1 59.2(4) . . ?
C5 Au9 Ag3 124.5(4) . . ?
C33 Au9 Au2 86.4(4) . . ?
C33 Au9 Ag1 124.4(4) . . ?
C33 Au9 Ag3 58.6(4) . . ?
C33 Au9 C5 176.1(6) . . ?
Au2 Ag1 Au3 57.21(2) . . ?
Au2 Ag1 Au7 63.29(3) . . ?
Au2 Ag1 Au8 119.95(4) . . ?
Au2 Ag1 Au9 67.45(3) . . ?
Au2 Ag1 Ag3 59.09(3) . . ?
Au2 Ag1 Ag5 62.18(3) . . ?
Au3 Ag1 Au7 106.34(3) . . ?
Au3 Ag1 Au8 71.08(3) . . ?
Au3 Ag1 Au9 107.58(4) . . ?
Au3 Ag1 Ag3 56.72(3) . . ?
Au3 Ag1 Ag5 57.20(3) . . ?
Au8 Ag1 Au7 110.25(4) . . ?
Au8 Ag1 Ag3 115.26(4) . . ?
Au9 Ag1 Au7 83.95(3) . . ?
Au9 Ag1 Au8 165.68(5) . . ?
Au9 Ag1 Ag3 56.23(3) . . ?
Ag3 Ag1 Au7 118.58(4) . . ?
Ag5 Ag1 Au7 58.94(3) . . ?
Ag5 Ag1 Au8 65.30(3) . . ?
Ag5 Ag1 Au9 126.67(4) . . ?
Ag5 Ag1 Ag3 107.32(4) . . ?
C5 Ag1 Au2 96.4(3) . . ?
C5 Ag1 Au3 150.0(3) . . ?
C5 Ag1 Au7 67.8(3) . . ?
C5 Ag1 Au8 138.9(3) . . ?
C5 Ag1 Au9 43.8(3) . . ?
C5 Ag1 Ag3 98.9(3) . . ?
C5 Ag1 Ag5 126.7(3) . . ?
C26 Ag1 Au2 158.7(4) . . ?
C26 Ag1 Au3 102.0(4) . . ?
C26 Ag1 Au7 125.8(4) . . ?
C26 Ag1 Au8 40.7(4) . . ?
C26 Ag1 Au9 129.1(4) . . ?
C26 Ag1 Ag3 115.6(4) . . ?
C26 Ag1 Ag5 104.1(4) . . ?
C26 Ag1 C5 104.9(5) . . ?
Au1 Ag2 Au6 62.95(3) . . ?
Au1 Ag2 Ag6 53.64(3) . . ?
Au3 Ag2 Au1 54.43(2) . . ?
Au3 Ag2 Au4 106.05(3) . . ?
Au3 Ag2 Au6 59.76(3) . . ?
Au3 Ag2 Ag6 54.19(3) . . ?
Au4 Ag2 Au1 64.48(3) . . ?
Au4 Ag2 Au6 121.51(4) . . ?
Au4 Ag2 Ag6 57.68(3) . . ?
Au6 Ag2 Ag6 105.87(4) . . ?
Cl2 Ag2 Au1 131.52(9) . . ?
Cl2 Ag2 Au3 91.01(9) . . ?
Cl2 Ag2 Au4 101.76(9) . . ?
Cl2 Ag2 Au6 132.08(9) . . ?
Cl2 Ag2 Ag6 79.19(9) . . ?
Cl2 Ag2 C16 121.3(4) . . ?
C13 Ag2 Au1 101.9(4) . . ?
C13 Ag2 Au3 91.1(3) . . ?
C13 Ag2 Au4 141.2(4) . . ?
C13 Ag2 Au6 40.7(4) . . ?
C13 Ag2 Ag6 144.4(4) . . ?
C13 Ag2 Cl2 112.7(4) . . ?
C13 Ag2 C16 101.8(4) . . ?
C16 Ag2 Au1 80.9(3) . . ?
C16 Ag2 Au3 135.3(3) . . ?
C16 Ag2 Au4 42.3(3) . . ?
C16 Ag2 Au6 105.2(3) . . ?
C16 Ag2 Ag6 99.1(3) . . ?
Au2 Ag3 Au6 61.47(3) . . ?
Au2 Ag3 Ag1 53.44(3) . . ?
Au3 Ag3 Au2 54.36(2) . . ?
Au3 Ag3 Au6 59.17(2) . . ?
Au3 Ag3 Au9 105.97(4) . . ?
Au3 Ag3 Ag1 54.48(3) . . ?
Au6 Ag3 Ag1 104.77(4) . . ?
Au9 Ag3 Au2 65.21(3) . . ?
Au9 Ag3 Au6 121.26(4) . . ?
Au9 Ag3 Ag1 56.69(3) . . ?
Cl1 Ag3 Au2 132.56(10) . . ?
Cl1 Ag3 Au3 89.11(9) . . ?
Cl1 Ag3 Au6 128.57(9) . . ?
Cl1 Ag3 Au9 105.06(9) . . ?
Cl1 Ag3 Ag1 81.68(9) . . ?
C3 Ag3 Au2 99.3(4) . . ?
C3 Ag3 Au3 88.5(3) . . ?
C3 Ag3 Au6 39.1(4) . . ?
C3 Ag3 Au9 142.2(3) . . ?
C3 Ag3 Ag1 141.8(4) . . ?
C3 Ag3 Cl1 110.0(4) . . ?
C3 Ag3 C33 104.3(5) . . ?
C33 Ag3 Au2 82.1(4) . . ?
C33 Ag3 Au3 136.2(4) . . ?
C33 Ag3 Au6 106.7(3) . . ?
C33 Ag3 Au9 42.1(4) . . ?
C33 Ag3 Ag1 98.1(4) . . ?
C33 Ag3 Cl1 123.1(4) . . ?
Au1 Ag4 Au5 66.10(3) . . ?
Au1 Ag4 Au8 111.95(4) . . ?
Au3 Ag4 Au1 56.83(2) . . ?
Au3 Ag4 Au5 117.53(4) . . ?
Au3 Ag4 Au8 69.39(3) . . ?
Au3 Ag4 Ag6 59.51(3) . . ?
Au5 Ag4 Au8 115.44(4) . . ?
Ag6 Ag4 Au1 57.85(3) . . ?
Ag6 Ag4 Au5 70.42(3) . . ?
Ag6 Ag4 Au8 60.38(3) . . ?
Cl1 Ag4 Au1 110.47(9) . . ?
Cl1 Ag4 Au3 93.04(8) . . ?
Cl1 Ag4 Au5 130.92(10) . . ?
Cl1 Ag4 Au8 110.84(9) . . ?
Cl1 Ag4 Ag6 152.48(9) . . ?
Cl1 Ag4 C43 104.0(4) . . ?
C20 Ag4 Au1 106.8(3) . . ?
C20 Ag4 Au3 146.0(4) . . ?
C20 Ag4 Au5 41.2(3) . . ?
C20 Ag4 Au8 94.9(4) . . ?
C20 Ag4 Ag6 86.5(4) . . ?
C20 Ag4 Cl1 121.0(4) . . ?
C20 Ag4 C43 27.1(5) . . ?
C43 Ag4 Au1 133.8(3) . . ?
C43 Ag4 Au3 150.5(4) . . ?
C43 Ag4 Au5 68.2(3) . . ?
C43 Ag4 Au8 82.0(4) . . ?
C43 Ag4 Ag6 100.5(4) . . ?
Au2 Ag5 Au7 65.59(3) . . ?
Au2 Ag5 Au8 110.48(4) . . ?
Au3 Ag5 Au2 56.29(3) . . ?
Au3 Ag5 Au7 116.23(4) . . ?
Au3 Ag5 Au8 69.41(3) . . ?
Au3 Ag5 Ag1 59.72(3) . . ?
Au7 Ag5 Au8 113.13(4) . . ?
Ag1 Ag5 Au2 57.20(3) . . ?
Ag1 Ag5 Au7 68.58(3) . . ?
Ag1 Ag5 Au8 59.43(3) . . ?
Cl2 Ag5 Au2 111.59(10) . . ?
Cl2 Ag5 Au3 94.39(10) . . ?
Cl2 Ag5 Au7 131.49(10) . . ?
Cl2 Ag5 Au8 112.55(9) . . ?
Cl2 Ag5 Ag1 154.05(10) . . ?
Cl2 Ag5 C12 103.8(4) . . ?
C1 Ag5 Au2 105.9(4) . . ?
C1 Ag5 Au3 143.9(4) . . ?
C1 Ag5 Au7 41.0(3) . . ?
C1 Ag5 Au8 93.1(4) . . ?
C1 Ag5 Ag1 84.2(4) . . ?
C1 Ag5 Cl2 121.6(4) . . ?
C1 Ag5 C12 27.1(5) . . ?
C12 Ag5 Au2 133.0(3) . . ?
C12 Ag5 Au3 150.2(4) . . ?
C12 Ag5 Au7 67.9(3) . . ?
C12 Ag5 Au8 81.7(4) . . ?
C12 Ag5 Ag1 99.4(4) . . ?
Au1 Ag6 Au4 65.87(3) . . ?
Au1 Ag6 Au8 119.12(4) . . ?
Au1 Ag6 Ag2 59.31(3) . . ?
Au1 Ag6 Ag4 61.55(3) . . ?
Au3 Ag6 Au1 57.38(3) . . ?
Au3 Ag6 Au4 106.06(4) . . ?
Au3 Ag6 Au8 70.54(3) . . ?
Au3 Ag6 Ag2 56.58(3) . . ?
Au3 Ag6 Ag4 57.11(3) . . ?
Au4 Ag6 Au8 166.75(5) . . ?
Au4 Ag6 Ag2 55.31(3) . . ?
Au8 Ag6 Ag2 115.15(4) . . ?
Ag4 Ag6 Au4 124.77(5) . . ?
Ag4 Ag6 Au8 64.89(3) . . ?
Ag4 Ag6 Ag2 106.89(4) . . ?
C4 Ag6 Au1 94.0(3) . . ?
C4 Ag6 Au3 146.9(3) . . ?
C4 Ag6 Au4 42.0(3) . . ?
C4 Ag6 Au8 142.5(3) . . ?
C4 Ag6 Ag2 96.0(3) . . ?
C4 Ag6 Ag4 127.0(3) . . ?
C21 Ag6 Au1 159.0(3) . . ?
C21 Ag6 Au3 102.9(3) . . ?
C21 Ag6 Au4 132.1(3) . . ?
C21 Ag6 Au8 40.7(3) . . ?
C21 Ag6 Ag2 118.3(3) . . ?
C21 Ag6 Ag4 102.9(3) . . ?
C21 Ag6 C4 107.0(5) . . ?
C2 P1 Au7 118.2(4) . . ?
C17 P1 Au7 113.7(5) . . ?
C17 P1 C2 104.5(6) . . ?
C31 P1 Au7 111.7(5) . . ?
C31 P1 C2 104.0(7) . . ?
C31 P1 C17 103.2(6) . . ?
Ag4 Cl1 Ag3 92.88(12) . . ?
C7 P2 Au5 118.8(5) . . ?
C10 P2 Au5 113.5(5) . . ?
C10 P2 C7 105.3(7) . . ?
C107 P2 Au5 110.7(5) . . ?
C107 P2 C7 104.9(7) . . ?
C107 P2 C10 101.9(7) . . ?
C2 P3 Au2 109.6(4) . . ?
C34 P3 Au2 120.7(5) . . ?
C34 P3 C2 102.2(6) . . ?
C54 P3 Au2 112.5(5) . . ?
C54 P3 C2 105.5(7) . . ?
C54 P3 C34 104.9(8) . . ?
Ag5 Cl2 Ag2 90.52(12) . . ?
C6 P4 Au1 121.5(5) . . ?
C6 P4 C7 103.5(7) . . ?
C7 P4 Au1 109.5(5) . . ?
C15 P4 Au1 112.6(5) . . ?
C15 P4 C6 103.3(7) . . ?
C15 P4 C7 105.1(7) . . ?
C143 P5 C146 109.0(11) . . ?
C143 P5 C152 111.2(10) . . ?
C152 P5 C146 110.9(11) . . ?
C160 P5 C143 108.5(9) . . ?
C160 P5 C146 109.4(11) . . ?
C160 P5 C152 107.7(9) . . ?
Au7 C1 Ag5 89.7(6) . . ?
C12 C1 Au7 171.5(14) . . ?
C12 C1 Ag5 86.5(11) . . ?
P1 C2 H2A 109.4 . . ?
P1 C2 H2B 109.4 . . ?
P3 C2 P1 111.0(7) . . ?
P3 C2 H2A 109.4 . . ?
P3 C2 H2B 109.4 . . ?
H2A C2 H2B 108.0 . . ?
Au6 C3 Ag3 90.6(6) . . ?
C36 C3 Au6 174.7(13) . . ?
C36 C3 Ag3 91.4(11) . . ?
Au4 C4 Ag6 80.2(4) . . ?
C9 C4 Au4 178.9(15) . . ?
C9 C4 Ag6 100.1(10) . . ?
Au9 C5 Ag1 77.0(4) . . ?
C52 C5 Au9 177.7(15) . . ?
C52 C5 Ag1 102.6(11) . . ?
C24 C6 P4 123.2(12) . . ?
C24 C6 C69 119.6(15) . . ?
C69 C6 P4 117.1(11) . . ?
P2 C7 P4 110.9(7) . . ?
P2 C7 H7A 109.5 . . ?
P2 C7 H7B 109.5 . . ?
P4 C7 H7A 109.5 . . ?
P4 C7 H7B 109.5 . . ?
H7A C7 H7B 108.0 . . ?
C50 C8 C66 121.4(15) . . ?
C50 C8 C80 118.9(15) . . ?
C66 C8 C80 119.7(15) . . ?
C4 C9 C55 174.5(15) . . ?
C11 C10 P2 123.4(13) . . ?
C25 C10 P2 116.3(11) . . ?
C25 C10 C11 120.3(14) . . ?
C10 C11 H11 120.1 . . ?
C10 C11 C35 119.7(18) . . ?
C35 C11 H11 120.1 . . ?
C1 C12 Ag5 66.4(11) . . ?
C1 C12 C63 173.6(18) . . ?
C63 C12 Ag5 119.8(11) . . ?
Au6 C13 Ag2 89.6(5) . . ?
C18 C13 Au6 174.0(15) . . ?
C18 C13 Ag2 94.0(11) . . ?
C34 C14 H14 119.6 . . ?
C34 C14 C56 120.8(16) . . ?
C56 C14 H14 119.6 . . ?
C32 C15 P4 120.7(12) . . ?
C32 C15 C72 118.0(15) . . ?
C72 C15 P4 121.4(11) . . ?
Au4 C16 Ag2 76.7(5) . . ?
C22 C16 Au4 174.4(15) . . ?
C22 C16 Ag2 105.4(10) . . ?
C19 C17 P1 117.3(11) . . ?
C19 C17 C64 120.8(13) . . ?
C64 C17 P1 121.9(12) . . ?
C13 C18 C29 174.4(18) . . ?
C17 C19 H19 120.1 . . ?
C17 C19 C60 119.9(15) . . ?
C60 C19 H19 120.1 . . ?
Au5 C20 Ag4 89.0(5) . . ?
C43 C20 Au5 173.2(15) . . ?
C43 C20 Ag4 86.8(10) . . ?
Au8 C21 Ag6 88.1(5) . . ?
C65 C21 Au8 173.5(14) . . ?
C65 C21 Ag6 98.3(12) . . ?
C16 C22 C30 176.1(16) . . ?
C59 C23 H23 120.2 . . ?
C133 C23 H23 120.2 . . ?
C133 C23 C59 119.5(18) . . ?
C6 C24 H24 120.5 . . ?
C6 C24 C103 119.0(16) . . ?
C103 C24 H24 120.5 . . ?
C10 C25 H25 120.0 . . ?
C10 C25 C27 119.9(15) . . ?
C27 C25 H25 120.0 . . ?
Au8 C26 Ag1 87.3(5) . . ?
C66 C26 Au8 176.1(13) . . ?
C66 C26 Ag1 96.5(10) . . ?
C25 C27 H27 120.5 . . ?
C39 C27 C25 119.0(18) . . ?
C39 C27 H27 120.5 . . ?
C29 C28 H28 119.3 . . ?
C58 C28 H28 119.3 . . ?
C58 C28 C29 121.4(17) . . ?
C28 C29 C18 122.0(15) . . ?
C28 C29 C121 118.8(17) . . ?
C121 C29 C18 119.2(17) . . ?
C49 C30 C22 118.9(15) . . ?
C100 C30 C22 123.3(15) . . ?
C100 C30 C49 117.8(15) . . ?
C38 C31 P1 119.8(11) . . ?
C42 C31 P1 120.4(11) . . ?
C42 C31 C38 119.9(14) . . ?
C15 C32 H32 119.0 . . ?
C40 C32 C15 121.9(16) . . ?
C40 C32 H32 119.0 . . ?
Au9 C33 Ag3 79.3(5) . . ?
C47 C33 Au9 174.7(14) . . ?
C47 C33 Ag3 105.4(12) . . ?
C14 C34 P3 123.2(12) . . ?
C14 C34 C62 120.3(15) . . ?
C62 C34 P3 116.6(12) . . ?
C11 C35 H35 120.0 . . ?
C39 C35 C11 120.1(17) . . ?
C39 C35 H35 120.0 . . ?
C3 C36 C59 173.9(17) . . ?
C64 C37 H37 120.2 . . ?
C97 C37 H37 120.2 . . ?
C97 C37 C64 119.6(15) . . ?
C31 C38 H38 120.4 . . ?
C84 C38 C31 119.3(14) . . ?
C84 C38 H38 120.4 . . ?
C27 C39 C35 120.9(16) . . ?
C27 C39 H39 119.6 . . ?
C35 C39 H39 119.6 . . ?
C32 C40 H40 120.1 . . ?
C32 C40 C48 119.8(17) . . ?
C48 C40 H40 120.1 . . ?
C54 C41 H41 120.7 . . ?
C85 C41 H41 120.7 . . ?
C85 C41 C54 118.7(17) . . ?
C31 C42 H42 119.9 . . ?
C31 C42 C82 120.1(14) . . ?
C82 C42 H42 119.9 . . ?
C20 C43 Ag4 66.1(9) . . ?
C20 C43 C75 176.1(15) . . ?
C75 C43 Ag4 117.8(9) . . ?
C45 C44 C73 121.1(18) . . ?
C45 C44 C115 119.8(17) . . ?
C73 C44 C115 119.1(15) . . ?
C44 C45 H45 119.4 . . ?
C44 C45 C75 121.3(17) . . ?
C75 C45 H45 119.4 . . ?
C57 C46 H46 120.9 . . ?
C107 C46 H46 120.9 . . ?
C107 C46 C57 118.1(16) . . ?
C33 C47 C61 176.6(17) . . ?
C40 C48 H48 120.3 . . ?
C40 C48 C76 119.5(17) . . ?
C76 C48 H48 120.2 . . ?
C30 C49 H49 119.4 . . ?
C96 C49 C30 121.2(17) . . ?
C96 C49 H49 119.4 . . ?
C8 C50 H50 120.3 . . ?
C86 C50 C8 119.3(17) . . ?
C86 C50 H50 120.3 . . ?
C71 C51 C65 122.6(16) . . ?
C71 C51 C132 117.7(17) . . ?
C132 C51 C65 119.8(16) . . ?
C5 C52 C98 175.9(18) . . ?
C54 C53 H53 120.2 . . ?
C78 C53 H53 120.2 . . ?
C78 C53 C54 119.6(15) . . ?
C41 C54 P3 121.3(13) . . ?
C53 C54 P3 118.5(11) . . ?
C53 C54 C41 120.2(15) . . ?
C67 C55 C9 123.2(13) . . ?
C67 C55 C89 117.4(13) . . ?
C89 C55 C9 119.3(13) . . ?
C14 C56 H56 120.3 . . ?
C14 C56 C83 119.4(18) . . ?
C83 C56 H56 120.3 . . ?
C46 C57 H57 119.4 . . ?
C88 C57 C46 121.3(16) . . ?
C88 C57 H57 119.4 . . ?
C28 C58 C108 119(2) . . ?
C28 C58 C164 121.5(19) . . ?
C108 C58 C164 119(2) . . ?
C23 C59 C36 121.5(15) . . ?
C90 C59 C23 118.9(18) . . ?
C90 C59 C36 119.6(17) . . ?
C19 C60 H60 120.2 . . ?
C97 C60 C19 119.6(17) . . ?
C97 C60 H60 120.2 . . ?
C93 C61 C47 122.4(16) . . ?
C93 C61 C137 118.7(17) . . ?
C137 C61 C47 118.5(16) . . ?
C34 C62 H62 120.6 . . ?
C99 C62 C34 118.8(16) . . ?
C99 C62 H62 120.6 . . ?
C79 C63 C12 120.5(16) . . ?
C91 C63 C12 120.6(15) . . ?
C91 C63 C79 118.9(15) . . ?
C17 C64 H64 120.8 . . ?
C37 C64 C17 118.5(15) . . ?
C37 C64 H64 120.8 . . ?
C21 C65 C51 173.5(17) . . ?
C26 C66 C8 178.7(18) . . ?
C55 C67 H67 119.9 . . ?
C55 C67 C70 120.1(15) . . ?
C70 C67 H67 119.9 . . ?
C75 C68 H68 119.6 . . ?
C109 C68 H68 119.6 . . ?
C109 C68 C75 120.8(19) . . ?
C6 C69 H69 119.7 . . ?
C6 C69 C92 120.6(16) . . ?
C92 C69 H69 119.7 . . ?
C67 C70 C144 118.9(17) . . ?
C87 C70 C67 120.9(16) . . ?
C87 C70 C144 120.0(18) . . ?
C51 C71 H71 119.4 . . ?
C51 C71 C112 121(2) . . ?
C112 C71 H71 119.4 . . ?
C15 C72 H72 119.3 . . ?
C76 C72 C15 121.5(16) . . ?
C76 C72 H72 119.3 . . ?
C44 C73 H73 120.7 . . ?
C44 C73 C109 118.5(16) . . ?
C109 C73 H73 120.7 . . ?
C107 C74 H74 120.6 . . ?
C125 C74 H74 120.6 . . ?
C125 C74 C107 118.8(16) . . ?
C45 C75 C43 120.2(16) . . ?
C45 C75 C68 117.7(15) . . ?
C68 C75 C43 122.1(17) . . ?
C48 C76 H76 120.4 . . ?
C72 C76 C48 119.2(18) . . ?
C72 C76 H76 120.4 . . ?
C87 C77 C89 120.9(15) . . ?
C87 C77 C153 117.9(14) . . ?
C89 C77 C153 120.7(15) . . ?
C53 C78 H78 119.6 . . ?
C105 C78 C53 120.7(17) . . ?
C105 C78 H78 119.6 . . ?
C63 C79 H79 120.4 . . ?
C94 C79 C63 119.2(18) . . ?
C94 C79 H79 120.4 . . ?
C8 C80 H80 120.2 . . ?
C130 C80 C8 119.7(17) . . ?
C130 C80 H80 120.2 . . ?
C98 C81 H81 119.3 . . ?
C98 C81 C116 121.4(19) . . ?
C116 C81 H81 119.3 . . ?
C42 C82 H82 119.9 . . ?
C117 C82 C42 120.2(15) . . ?
C117 C82 H82 119.9 . . ?
C56 C83 H83 120.2 . . ?
C56 C83 C99 119.6(17) . . ?
C99 C83 H83 120.2 . . ?
C38 C84 H84 119.6 . . ?
C38 C84 C117 120.9(15) . . ?
C117 C84 H84 119.6 . . ?
C41 C85 H85 119.2 . . ?
C105 C85 C41 121.5(16) . . ?
C105 C85 H85 119.2 . . ?
C50 C86 C136 117.1(18) . . ?
C111 C86 C50 122.5(18) . . ?
C111 C86 C136 120.4(17) . . ?
C70 C87 H87 120.4 . . ?
C77 C87 C70 119.1(15) . . ?
C77 C87 H87 120.4 . . ?
C57 C88 H88 119.5 . . ?
C57 C88 C125 120.9(17) . . ?
C125 C88 H88 119.5 . . ?
C55 C89 H89 119.3 . . ?
C77 C89 C55 121.4(15) . . ?
C77 C89 H89 119.3 . . ?
C59 C90 H90 119.5 . . ?
C59 C90 C150 121(2) . . ?
C150 C90 H90 119.5 . . ?
C63 C91 H91 120.0 . . ?
C95 C91 C63 120.0(17) . . ?
C95 C91 H91 120.0 . . ?
C69 C92 H92 119.8 . . ?
C119 C92 C69 120.5(17) . . ?
C119 C92 H92 119.8 . . ?
C61 C93 H93 119.7 . . ?
C162 C93 C61 120.6(18) . . ?
C162 C93 H93 119.7 . . ?
C79 C94 C101 121.6(18) . . ?
C79 C94 C138 120(2) . . ?
C101 C94 C138 118.5(18) . . ?
C91 C95 C113 117.4(17) . . ?
C101 C95 C91 122.6(18) . . ?
C101 C95 C113 119.8(17) . . ?
C49 C96 C114 121.9(17) . . ?
C49 C96 C161 120.4(18) . . ?
C114 C96 C161 117.7(17) . . ?
C37 C97 H97 119.2 . . ?
C60 C97 C37 121.5(15) . . ?
C60 C97 H97 119.2 . . ?
C81 C98 C52 123.1(16) . . ?
C81 C98 C106 116.4(18) . . ?
C106 C98 C52 120.4(17) . . ?
C62 C99 C83 120.9(18) . . ?
C62 C99 H99 119.5 . . ?
C83 C99 H99 119.5 . . ?
C30 C100 H100 119.5 . . ?
C30 C100 C135 121.0(17) . . ?
C135 C100 H100 119.5 . . ?
C94 C101 H101 121.2 . . ?
C95 C101 C94 117.6(16) . . ?
C95 C101 H101 121.2 . . ?
C124 C102 H102 119.0 . . ?
C127 C102 H102 119.0 . . ?
C127 C102 C124 122(2) . . ?
C24 C103 H103 119.4 . . ?
C119 C103 C24 121.2(16) . . ?
C119 C103 H103 119.4 . . ?
C106 C104 C140 118(2) . . ?
C120 C104 C106 121(2) . . ?
C120 C104 C140 121(2) . . ?
C78 C105 H105 120.4 . . ?
C85 C105 C78 119.2(17) . . ?
C85 C105 H105 120.4 . . ?
C98 C106 H106 119.2 . . ?
C104 C106 C98 122(2) . . ?
C104 C106 H106 119.2 . . ?
C46 C107 P2 119.9(12) . . ?
C46 C107 C74 120.5(14) . . ?
C74 C107 P2 119.5(11) . . ?
C58 C108 H108 120.3 . . ?
C151 C108 C58 119(2) . . ?
C151 C108 H108 120.3 . . ?
C68 C109 C123 119(2) . . ?
C73 C109 C68 120.5(18) . . ?
C73 C109 C123 120.2(18) . . ?
C128 C110 H110 120.5 . . ?
C128 C110 C143 119(2) . . ?
C143 C110 H110 120.5 . . ?
C86 C111 H111 121.2 . . ?
C86 C111 C130 117.6(17) . . ?
C130 C111 H111 121.2 . . ?
C71 C112 C134 119(3) . . ?
C145 C112 C71 118(2) . . ?
C145 C112 C134 122(2) . . ?
F11 C113 F15 106(2) . . ?
F11 C113 F26 105(2) . . ?
F11 C113 C95 110.6(19) . . ?
F15 C113 C95 111.0(19) . . ?
F26 C113 F15 112(2) . . ?
F26 C113 C95 112(2) . . ?
C96 C114 H114 121.0 . . ?
C96 C114 C135 117.9(16) . . ?
C135 C114 H114 121.0 . . ?
F3 C115 F13 107.3(17) . . ?
F3 C115 C44 112.8(15) . . ?
F10 C115 F3 104.5(18) . . ?
F10 C115 F13 107.0(15) . . ?
F10 C115 C44 113.2(16) . . ?
F13 C115 C44 111.5(18) . . ?
C81 C116 C120 121(2) . . ?
C81 C116 C147 121(2) . . ?
C120 C116 C147 118(2) . . ?
C82 C117 H117 120.2 . . ?
C84 C117 C82 119.6(15) . . ?
C84 C117 H117 120.2 . . ?
C122 C118 H118 117.9 . . ?
C152 C118 H118 117.9 . . ?
C152 C118 C122 124(2) . . ?
C92 C119 C103 119.0(16) . . ?
C92 C119 H119 120.5 . . ?
C103 C119 H119 120.5 . . ?
C104 C120 C116 118(2) . . ?
C104 C120 H120 121.1 . . ?
C116 C120 H120 121.1 . . ?
C29 C121 H121 121.1 . . ?
C29 C121 C151 118(2) . . ?
C151 C121 H121 121.1 . . ?
C118 C122 H122 121.0 . . ?
C118 C122 C139 118.0(19) . . ?
C139 C122 H122 121.0 . . ?
F16 C123 C109 112.1(19) . . ?
F20 C123 F16 100(2) . . ?
F20 C123 C109 114(2) . . ?
F45 C123 F16 107(2) . . ?
F45 C123 F20 108(2) . . ?
F45 C123 C109 115(2) . . ?
C102 C124 H124 120.7 . . ?
C128 C124 C102 119(2) . . ?
C128 C124 H124 120.7 . . ?
C74 C125 C88 120.2(17) . . ?
C74 C125 H125 119.9 . . ?
C88 C125 H125 119.9 . . ?
C133 C126 H126 121.1 . . ?
C150 C126 H126 121.1 . . ?
C150 C126 C133 118(2) . . ?
C102 C127 H127 120.8 . . ?
C102 C127 C143 118.4(18) . . ?
C143 C127 H127 120.8 . . ?
C110 C128 H128 119.0 . . ?
C124 C128 C110 122(2) . . ?
C124 C128 H128 119.0 . . ?
F1 C129 F34 103(2) . . ?
F1 C129 C130 112(2) . . ?
F14 C129 F1 112(2) . . ?
F14 C129 F34 109(2) . . ?
F14 C129 C130 111(2) . . ?
F34 C129 C130 109.1(19) . . ?
C80 C130 C111 121.9(18) . . ?
C80 C130 C129 118.2(18) . . ?
C111 C130 C129 119.9(18) . . ?
C148 C131 H131 118.3 . . ?
C148 C131 C152 123(2) . . ?
C152 C131 H131 118.3 . . ?
C51 C132 H132 118.1 . . ?
C51 C132 C166 124(2) . . ?
C166 C132 H132 118.1 . . ?
C23 C133 C167 118(2) . . ?
C126 C133 C23 121(2) . . ?
C126 C133 C167 120(2) . . ?
F43 C134 C112 113(3) . . ?
F43 C134 F44 99(3) . . ?
F44 C134 C112 116(3) . . ?
F51 C134 C112 118(3) . . ?
F51 C134 F43 106(3) . . ?
F51 C134 F44 103(3) . . ?
C100 C135 C114 120.0(17) . . ?
C100 C135 C142 120(2) . . ?
C114 C135 C142 120.1(18) . . ?
F5 C136 F6 108.5(19) . . ?
F5 C136 F9 107(2) . . ?
F5 C136 C86 112.4(19) . . ?
F6 C136 C86 111.5(19) . . ?
F9 C136 F6 106.5(18) . . ?
F9 C136 C86 110.7(18) . . ?
C61 C137 H137 119.7 . . ?
C163 C137 C61 120.5(19) . . ?
C163 C137 H137 119.7 . . ?
F23 C138 C94 115(2) . . ?
F23 C138 F40 110(3) . . ?
F23 C138 F56 99(3) . . ?
F40 C138 C94 117(2) . . ?
F40 C138 F56 101(2) . . ?
F56 C138 C94 112(2) . . ?
C122 C139 H139 119.6 . . ?
C148 C139 C122 121(2) . . ?
C148 C139 H139 119.6 . . ?
F17 C140 C104 115.2(19) . . ?
F17 C140 F48 104(2) . . ?
F27 C140 F17 106(3) . . ?
F27 C140 C104 118(3) . . ?
F27 C140 F48 102(2) . . ?
F48 C140 C104 111(3) . . ?
F21 C141 C163 112(2) . . ?
F24 C141 F21 107(2) . . ?
F24 C141 C163 112(2) . . ?
F42 C141 F21 104(2) . . ?
F42 C141 F24 110(2) . . ?
F42 C141 C163 112(3) . . ?
F22 C142 F33 114(2) . . ?
F22 C142 C135 119(2) . . ?
F22 C142 F58 94(3) . . ?
F33 C142 C135 113(2) . . ?
F33 C142 F58 101.9(18) . . ?
F58 C142 C135 113(2) . . ?
C110 C143 P5 120.5(17) . . ?
C110 C143 C127 120.0(19) . . ?
C127 C143 P5 119.4(15) . . ?
F29 C144 C70 111(2) . . ?
F38 C144 C70 114(2) . . ?
F38 C144 F29 98(2) . . ?
F52 C144 C70 111(3) . . ?
F52 C144 F29 106(2) . . ?
F52 C144 F38 115(3) . . ?
C112 C145 H145 118.0 . . ?
C112 C145 C166 124(2) . . ?
C166 C145 H145 118.1 . . ?
C168 C146 P5 122.3(19) . . ?
C168 C146 C171 120(3) . . ?
C171 C146 P5 118(2) . . ?
F2 C147 F8 104.0(18) . . ?
F2 C147 C116 113.4(18) . . ?
F7 C147 F2 106.8(18) . . ?
F7 C147 F8 105.4(18) . . ?
F7 C147 C116 115.9(19) . . ?
F8 C147 C116 110.5(17) . . ?
C131 C148 C139 116.4(19) . . ?
C131 C148 H148 121.8 . . ?
C139 C148 H148 121.8 . . ?
F28 C149 C162 111(2) . . ?
F46 C149 F28 101(3) . . ?
F46 C149 C162 112(2) . . ?
F54 C149 F28 110(3) . . ?
F54 C149 F46 109(2) . . ?
F54 C149 C162 114(2) . . ?
C90 C150 C172 120(2) . . ?
C126 C150 C90 122(2) . . ?
C126 C150 C172 118(2) . . ?
C108 C151 C121 122.9(19) . . ?
C108 C151 C174 119(2) . . ?
C121 C151 C174 118(2) . . ?
C118 C152 P5 120.9(17) . . ?
C118 C152 C131 117(2) . . ?
C131 C152 P5 121.8(16) . . ?
F4 C153 C77 111.6(14) . . ?
F4 C153 F60 100.5(18) . . ?
F36 C153 F4 107.5(17) . . ?
F36 C153 C77 109.5(14) . . ?
F36 C153 F60 112.5(11) . . ?
F60 C153 C77 114.8(16) . . ?
C162 C154 H154 120.0 . . ?
C162 C154 C163 120(2) . . ?
C163 C154 H154 120.0 . . ?
C156 C155 H155 120.0 . . ?
C156 C155 C160 120.0 . . ?
C160 C155 H155 120.0 . . ?
C155 C156 H156 120.0 . . ?
C155 C156 C157 120.0 . . ?
C157 C156 H156 120.0 . . ?
C156 C157 H157 120.0 . . ?
C156 C157 C158 120.0 . . ?
C158 C157 H157 120.0 . . ?
C157 C158 H158 120.0 . . ?
C157 C158 C159 120.0 . . ?
C159 C158 H158 120.0 . . ?
C158 C159 H159 120.0 . . ?
C158 C159 C160 120.0 . . ?
C160 C159 H159 120.0 . . ?
C155 C160 P5 120.0(11) . . ?
C159 C160 P5 119.5(11) . . ?
C159 C160 C155 120.0 . . ?
F12 C161 C96 111(2) . . ?
F18 C161 F12 105.4(19) . . ?
F18 C161 C96 114.5(16) . . ?
F18 C161 F41 114(2) . . ?
F41 C161 F12 100.0(17) . . ?
F41 C161 C96 111.4(19) . . ?
C93 C162 C149 122(2) . . ?
C93 C162 C154 120.9(19) . . ?
C154 C162 C149 117(2) . . ?
C137 C163 C141 122(2) . . ?
C137 C163 C154 119(2) . . ?
C154 C163 C141 119(2) . . ?
F25 C164 C58 113.4(19) . . ?
F25 C164 F37 104.5(18) . . ?
F31 C164 F25 109(2) . . ?
F31 C164 C58 113.8(19) . . ?
F31 C164 F37 104(2) . . ?
F37 C164 C58 111(2) . . ?
C170 C165 H165 120.7 . . ?
C170 C165 C171 119(3) . . ?
C171 C165 H165 120.7 . . ?
C132 C166 C145 114.9(19) . . ?
C132 C166 C173 122(2) . . ?
C145 C166 C173 123(2) . . ?
F30 C167 F39 98(2) . . ?
F30 C167 C133 113(2) . . ?
F39 C167 C133 114(2) . . ?
F49 C167 F30 108(3) . . ?
F49 C167 F39 103(2) . . ?
F49 C167 C133 118(2) . . ?
C146 C168 H168 119.7 . . ?
C146 C168 C169 121(3) . . ?
C169 C168 H168 119.7 . . ?
C168 C169 H169 121.2 . . ?
C168 C169 C170 118(3) . . ?
C170 C169 H169 121.2 . . ?
C165 C170 C169 122(3) . . ?
C165 C170 H170 118.9 . . ?
C169 C170 H170 118.9 . . ?
C146 C171 H171 119.4 . . ?
C165 C171 C146 121(3) . . ?
C165 C171 H171 119.4 . . ?
F19 C172 F53 105(3) . . ?
F19 C172 C150 112(3) . . ?
F35 C172 F19 108(3) . . ?
F35 C172 F53 107(3) . . ?
F35 C172 C150 114(2) . . ?
F53 C172 C150 110(2) . . ?
F47 C173 C166 115.7(17) . . ?
F47 C173 F57 110.0(11) . . ?
F55 C173 F47 111.3(11) . . ?
F55 C173 C166 100.7(19) . . ?
F55 C173 F57 107.1(11) . . ?
F57 C173 C166 111(2) . . ?
F32 C174 C151 115.4(19) . . ?
F32 C174 F59 105(3) . . ?
F50 C174 F32 113(3) . . ?
F50 C174 C151 118(3) . . ?
F50 C174 F59 92(3) . . ?
F59 C174 C151 109(3) . . ?

loop_
_geom_bond_atom_site_label_1
_geom_bond_atom_site_label_2
_geom_bond_distance
_geom_bond_site_symmetry_2
_geom_bond_publ_flag
Au1 Au3 2.6734(8) . ?
Au1 Au4 3.1180(8) . ?
Au1 Au5 3.2660(7) . ?
Au1 Au6 3.1937(7) . ?
Au1 Ag2 2.9856(12) . ?
Au1 Ag4 2.9035(11) . ?
Au1 Ag6 2.7959(13) . ?
Au1 P4 2.316(4) . ?
Au2 Au3 2.6641(7) . ?
Au2 Au6 3.1394(9) . ?
Au2 Au7 3.2700(9) . ?
Au2 Au9 3.1518(8) . ?
Au2 Ag1 2.7766(11) . ?
Au2 Ag3 2.9660(12) . ?
Au2 Ag5 2.9215(12) . ?
Au2 P3 2.315(3) . ?
Au3 Au6 2.9890(8) . ?
Au3 Au8 3.3783(8) . ?
Au3 Ag1 2.7875(11) . ?
Au3 Ag2 2.8541(11) . ?
Au3 Ag3 2.8631(12) . ?
Au3 Ag4 2.7024(11) . ?
Au3 Ag5 2.7132(13) . ?
Au3 Ag6 2.7731(11) . ?
Au4 Ag2 2.8558(11) . ?
Au4 Ag6 2.9348(11) . ?
Au4 C4 1.991(14) . ?
Au4 C16 1.976(14) . ?
Au5 Ag4 3.0792(11) . ?
Au5 P2 2.261(4) . ?
Au5 C20 2.029(13) . ?
Au6 Ag2 3.1265(12) . ?
Au6 Ag3 3.1673(12) . ?
Au6 C3 2.000(16) . ?
Au6 C13 2.038(17) . ?
Au7 Ag1 3.3787(13) . ?
Au7 Ag5 3.1091(11) . ?
Au7 P1 2.281(3) . ?
Au7 C1 2.038(14) . ?
Au8 Ag1 3.0156(11) . ?
Au8 Ag4 3.1904(14) . ?
Au8 Ag5 3.1817(12) . ?
Au8 Ag6 3.0630(12) . ?
Au8 C21 1.999(14) . ?
Au8 C26 1.970(15) . ?
Au9 Ag1 2.8974(11) . ?
Au9 Ag3 2.8818(12) . ?
Au9 C5 2.057(14) . ?
Au9 C33 1.968(17) . ?
Ag1 Ag3 3.1933(16) . ?
Ag1 Ag5 2.8784(15) . ?
Ag1 C5 2.554(13) . ?
Ag1 C26 2.378(14) . ?
Ag2 Ag6 3.1972(14) . ?
Ag2 Cl2 2.537(4) . ?
Ag2 C13 2.385(14) . ?
Ag2 C16 2.566(15) . ?
Ag3 Cl1 2.541(3) . ?
Ag3 C3 2.435(14) . ?
Ag3 C33 2.504(14) . ?
Ag4 Ag6 2.8770(15) . ?
Ag4 Cl1 2.530(4) . ?
Ag4 C20 2.350(13) . ?
Ag4 C43 2.567(14) . ?
Ag5 Cl2 2.534(4) . ?
Ag5 C1 2.359(15) . ?
Ag5 C12 2.569(17) . ?
Ag6 C4 2.521(12) . ?
Ag6 C21 2.387(15) . ?
P1 C2 1.842(14) . ?
P1 C17 1.826(14) . ?
P1 C31 1.813(15) . ?
P2 C7 1.828(15) . ?
P2 C10 1.822(14) . ?
P2 C107 1.814(16) . ?
P3 C2 1.841(13) . ?
P3 C34 1.838(16) . ?
P3 C54 1.818(16) . ?
P4 C6 1.830(16) . ?
P4 C7 1.851(14) . ?
P4 C15 1.804(15) . ?
P5 C143 1.78(2) . ?
P5 C146 1.82(3) . ?
P5 C152 1.81(2) . ?
P5 C160 1.779(13) . ?
C1 C12 1.17(2) . ?
C2 H2A 0.9700 . ?
C2 H2B 0.9700 . ?
C3 C36 1.17(2) . ?
C4 C9 1.20(2) . ?
F1 C129 1.29(3) . ?
C5 C52 1.13(2) . ?
C6 C24 1.38(2) . ?
C6 C69 1.39(2) . ?
C7 H7A 0.9700 . ?
C7 H7B 0.9700 . ?
C8 C50 1.39(2) . ?
C8 C66 1.39(2) . ?
C8 C80 1.41(2) . ?
C9 C55 1.421(19) . ?
C10 C11 1.38(2) . ?
C10 C25 1.38(2) . ?
C11 H11 0.9300 . ?
C11 C35 1.40(2) . ?
C12 C63 1.45(2) . ?
C13 C18 1.17(2) . ?
C14 H14 0.9300 . ?
C14 C34 1.36(2) . ?
C14 C56 1.38(2) . ?
F2 C147 1.305(10) . ?
C15 C32 1.38(2) . ?
C15 C72 1.39(2) . ?
F3 C115 1.33(2) . ?
C16 C22 1.21(2) . ?
F4 C153 1.279(10) . ?
F5 C136 1.32(3) . ?
C17 C19 1.38(2) . ?
C17 C64 1.41(2) . ?
C18 C29 1.42(2) . ?
C19 H19 0.9300 . ?
C19 C60 1.41(2) . ?
C20 C43 1.17(2) . ?
C21 C65 1.17(2) . ?
C22 C30 1.44(2) . ?
F6 C136 1.34(3) . ?
C23 H23 0.9300 . ?
C23 C59 1.41(2) . ?
C23 C133 1.40(3) . ?
C24 H24 0.9300 . ?
C24 C103 1.41(2) . ?
F7 C147 1.29(2) . ?
F8 C147 1.39(3) . ?
C25 H25 0.9300 . ?
C25 C27 1.42(2) . ?
C26 C66 1.24(2) . ?
F9 C136 1.33(2) . ?
C27 H27 0.9300 . ?
C27 C39 1.37(3) . ?
F10 C115 1.33(2) . ?
C28 H28 0.9300 . ?
C28 C29 1.40(3) . ?
C28 C58 1.37(3) . ?
F11 C113 1.33(3) . ?
F12 C161 1.36(3) . ?
C29 C121 1.41(2) . ?
F13 C115 1.34(2) . ?
C30 C49 1.39(2) . ?
C30 C100 1.38(2) . ?
F14 C129 1.26(3) . ?
C31 C38 1.41(2) . ?
C31 C42 1.37(2) . ?
C32 H32 0.9300 . ?
C32 C40 1.37(2) . ?
C33 C47 1.19(2) . ?
F15 C113 1.34(3) . ?
C34 C62 1.41(2) . ?
F16 C123 1.33(3) . ?
F17 C140 1.32(3) . ?
F18 C161 1.29(3) . ?
F19 C172 1.31(3) . ?
C35 H35 0.9300 . ?
C35 C39 1.38(3) . ?
C36 C59 1.47(3) . ?
C37 H37 0.9300 . ?
C37 C64 1.41(2) . ?
C37 C97 1.39(3) . ?
C38 H38 0.9300 . ?
C38 C84 1.38(2) . ?
C39 H39 0.9300 . ?
C40 H40 0.9300 . ?
C40 C48 1.39(3) . ?
F20 C123 1.32(3) . ?
F21 C141 1.36(3) . ?
C41 H41 0.9300 . ?
C41 C54 1.38(2) . ?
C41 C85 1.38(3) . ?
C42 H42 0.9300 . ?
C42 C82 1.40(2) . ?
C43 C75 1.43(2) . ?
C44 C45 1.38(2) . ?
C44 C73 1.39(2) . ?
C44 C115 1.48(3) . ?
C45 H45 0.9300 . ?
C45 C75 1.39(3) . ?
C46 H46 0.9300 . ?
C46 C57 1.40(2) . ?
C46 C107 1.38(2) . ?
F22 C142 1.23(3) . ?
C47 C61 1.46(3) . ?
C48 H48 0.9300 . ?
C48 C76 1.40(3) . ?
F23 C138 1.26(3) . ?
C49 H49 0.9300 . ?
C49 C96 1.35(2) . ?
F24 C141 1.33(3) . ?
C50 H50 0.9300 . ?
C50 C86 1.39(2) . ?
C51 C65 1.45(2) . ?
C51 C71 1.36(3) . ?
C51 C132 1.39(3) . ?
F25 C164 1.32(3) . ?
C52 C98 1.42(3) . ?
C53 H53 0.9300 . ?
C53 C54 1.37(2) . ?
C53 C78 1.38(2) . ?
C55 C67 1.39(2) . ?
C55 C89 1.40(2) . ?
C56 H56 0.9300 . ?
C56 C83 1.38(3) . ?
C57 H57 0.9300 . ?
C57 C88 1.36(3) . ?
C58 C108 1.41(3) . ?
C58 C164 1.47(3) . ?
C59 C90 1.34(2) . ?
C60 H60 0.9300 . ?
C60 C97 1.37(2) . ?
F26 C113 1.33(3) . ?
C61 C93 1.39(2) . ?
C61 C137 1.41(3) . ?
C62 H62 0.9300 . ?
C62 C99 1.36(3) . ?
C63 C79 1.40(2) . ?
C63 C91 1.38(2) . ?
C64 H64 0.9300 . ?
C67 H67 0.9300 . ?
C67 C70 1.40(2) . ?
C68 H68 0.9300 . ?
C68 C75 1.40(2) . ?
C68 C109 1.40(3) . ?
C69 H69 0.9300 . ?
C69 C92 1.39(2) . ?
C70 C87 1.38(2) . ?
C70 C144 1.52(3) . ?
F27 C140 1.25(3) . ?
C71 H71 0.9300 . ?
C71 C112 1.41(3) . ?
C72 H72 0.9300 . ?
C72 C76 1.38(3) . ?
C73 H73 0.9300 . ?
C73 C109 1.39(3) . ?
C74 H74 0.9300 . ?
C74 C107 1.44(2) . ?
C74 C125 1.37(2) . ?
C76 H76 0.9300 . ?
C77 C87 1.36(3) . ?
C77 C89 1.37(2) . ?
C77 C153 1.53(2) . ?
C78 H78 0.9300 . ?
C78 C105 1.37(2) . ?
C79 H79 0.9300 . ?
C79 C94 1.38(2) . ?
F28 C149 1.31(3) . ?
F29 C144 1.39(3) . ?
F30 C167 1.29(3) . ?
C80 H80 0.9300 . ?
C80 C130 1.37(2) . ?
C81 H81 0.9300 . ?
C81 C98 1.39(3) . ?
C81 C116 1.39(3) . ?
C82 H82 0.9300 . ?
C82 C117 1.39(2) . ?
C83 H83 0.9300 . ?
C83 C99 1.40(3) . ?
C84 H84 0.9300 . ?
C84 C117 1.39(2) . ?
C85 H85 0.9300 . ?
C85 C105 1.36(3) . ?
C86 C111 1.37(3) . ?
C86 C136 1.51(3) . ?
F31 C164 1.29(3) . ?
C87 H87 0.9300 . ?
F32 C174 1.296(10) . ?
C88 H88 0.9300 . ?
C88 C125 1.39(3) . ?
C89 H89 0.9300 . ?
C90 H90 0.9300 . ?
C90 C150 1.40(3) . ?
F33 C142 1.32(3) . ?
C91 H91 0.9300 . ?
C91 C95 1.37(2) . ?
C92 H92 0.9300 . ?
C92 C119 1.37(2) . ?
C93 H93 0.9300 . ?
C93 C162 1.37(3) . ?
F34 C129 1.36(3) . ?
C94 C101 1.38(3) . ?
C94 C138 1.50(3) . ?
C95 C101 1.36(3) . ?
C95 C113 1.55(3) . ?
C96 C114 1.38(3) . ?
C96 C161 1.50(2) . ?
C97 H97 0.9300 . ?
C98 C106 1.40(3) . ?
C99 H99 0.9300 . ?
C100 H100 0.9300 . ?
C100 C135 1.39(2) . ?
C101 H101 0.9300 . ?
C102 H102 0.9300 . ?
C102 C124 1.41(3) . ?
C102 C127 1.35(3) . ?
F35 C172 1.31(3) . ?
C103 H103 0.9300 . ?
C103 C119 1.39(2) . ?
F36 C153 1.272(10) . ?
C104 C106 1.39(3) . ?
C104 C120 1.36(3) . ?
C104 C140 1.47(3) . ?
F37 C164 1.36(3) . ?
C105 H105 0.9300 . ?
C106 H106 0.9300 . ?
F38 C144 1.28(3) . ?
C108 H108 0.9300 . ?
C108 C151 1.33(3) . ?
C109 C123 1.50(3) . ?
C110 H110 0.9300 . ?
C110 C128 1.38(3) . ?
C110 C143 1.39(3) . ?
C111 H111 0.9300 . ?
C111 C130 1.40(3) . ?
C112 C134 1.43(3) . ?
C112 C145 1.35(3) . ?
F39 C167 1.32(3) . ?
C114 H114 0.9300 . ?
C114 C135 1.39(3) . ?
C116 C120 1.39(3) . ?
C116 C147 1.48(3) . ?
C117 H117 0.9300 . ?
C118 H118 0.9300 . ?
C118 C122 1.34(3) . ?
C118 C152 1.33(3) . ?
C119 H119 0.9300 . ?
C120 H120 0.9300 . ?
F40 C138 1.26(3) . ?
C121 H121 0.9300 . ?
C121 C151 1.41(3) . ?
F41 C161 1.32(3) . ?
C122 H122 0.9300 . ?
C122 C139 1.43(3) . ?
F42 C141 1.29(4) . ?
C123 F45 1.26(3) . ?
C124 H124 0.9300 . ?
C124 C128 1.34(3) . ?
F43 C134 1.27(4) . ?
C125 H125 0.9300 . ?
F44 C134 1.30(3) . ?
C126 H126 0.9300 . ?
C126 C133 1.38(3) . ?
C126 C150 1.37(3) . ?
C127 H127 0.9300 . ?
C127 C143 1.40(3) . ?
C128 H128 0.9300 . ?
F46 C149 1.28(3) . ?
C129 C130 1.54(3) . ?
F47 C173 1.305(10) . ?
C131 H131 0.9300 . ?
C131 C148 1.38(3) . ?
C131 C152 1.40(3) . ?
C132 H132 0.9300 . ?
C132 C166 1.39(3) . ?
F48 C140 1.38(4) . ?
C133 C167 1.45(3) . ?
C134 F51 1.26(4) . ?
C135 C142 1.47(3) . ?
C137 H137 0.9300 . ?
C137 C163 1.39(3) . ?
C138 F56 1.36(4) . ?
C139 H139 0.9300 . ?
C139 C148 1.39(3) . ?
F49 C167 1.26(3) . ?
C141 C163 1.50(3) . ?
F50 C174 1.12(3) . ?
C142 F58 1.43(4) . ?
F52 C144 1.20(3) . ?
C145 H145 0.9300 . ?
C145 C166 1.39(3) . ?
C146 C168 1.36(4) . ?
C146 C171 1.39(3) . ?
F53 C172 1.38(4) . ?
C148 H148 0.9300 . ?
F54 C149 1.25(3) . ?
C149 C162 1.54(3) . ?
C150 C172 1.51(3) . ?
C151 C174 1.497(10) . ?
F55 C173 1.299(10) . ?
C153 F60 1.297(10) . ?
C154 H154 0.9300 . ?
C154 C162 1.38(3) . ?
C154 C163 1.40(3) . ?
C155 H155 0.9300 . ?
C155 C156 1.3900 . ?
C155 C160 1.3900 . ?
C156 H156 0.9300 . ?
C156 C157 1.3900 . ?
C157 H157 0.9300 . ?
C157 C158 1.3900 . ?
C158 H158 0.9300 . ?
C158 C159 1.3900 . ?
C159 H159 0.9300 . ?
C159 C160 1.3900 . ?
C165 H165 0.9300 . ?
C165 C170 1.33(4) . ?
C165 C171 1.39(4) . ?
C166 C173 1.490(10) . ?
C168 H168 0.9300 . ?
C168 C169 1.40(4) . ?
C169 H169 0.9300 . ?
C169 C170 1.42(4) . ?
F57 C173 1.310(10) . ?
C170 H170 0.9300 . ?
C171 H171 0.9300 . ?
F59 C174 1.45(4) . ?

loop_
_geom_torsion_atom_site_label_1
_geom_torsion_atom_site_label_2
_geom_torsion_atom_site_label_3
_geom_torsion_atom_site_label_4
_geom_torsion
_geom_torsion_site_symmetry_1
_geom_torsion_site_symmetry_2
_geom_torsion_site_symmetry_3
_geom_torsion_site_symmetry_4
_geom_torsion_publ_flag
Au1 P4 C6 C24 102.8(14) . . . . ?
Au1 P4 C6 C69 -77.6(15) . . . . ?
Au1 P4 C7 P2 63.2(8) . . . . ?
Au1 P4 C15 C32 1.8(13) . . . . ?
Au1 P4 C15 C72 -178.6(11) . . . . ?
Au2 P3 C2 P1 63.6(7) . . . . ?
Au2 P3 C34 C14 98.9(14) . . . . ?
Au2 P3 C34 C62 -81.7(14) . . . . ?
Au2 P3 C54 C41 179.2(12) . . . . ?
Au2 P3 C54 C53 -1.2(15) . . . . ?
Au5 P2 C7 P4 -32.0(10) . . . . ?
Au5 P2 C10 C11 -150.2(12) . . . . ?
Au5 P2 C10 C25 32.3(13) . . . . ?
Au5 P2 C107 C46 0.3(14) . . . . ?
Au5 P2 C107 C74 178.9(11) . . . . ?
Au7 P1 C2 P3 -34.2(8) . . . . ?
Au7 P1 C17 C19 32.4(13) . . . . ?
Au7 P1 C17 C64 -148.4(11) . . . . ?
Au7 P1 C31 C38 178.5(10) . . . . ?
Au7 P1 C31 C42 0.2(14) . . . . ?
Ag4 C43 C75 C45 -99.2(15) . . . . ?
Ag4 C43 C75 C68 78.2(18) . . . . ?
Ag5 C12 C63 C79 -105.6(17) . . . . ?
Ag5 C12 C63 C91 71(2) . . . . ?
P1 C17 C19 C60 176.7(12) . . . . ?
P1 C17 C64 C37 -177.2(12) . . . . ?
P1 C31 C38 C84 -178.8(12) . . . . ?
P1 C31 C42 C82 -179.5(12) . . . . ?
P2 C10 C11 C35 -177.5(12) . . . . ?
P2 C10 C25 C27 176.6(12) . . . . ?
P3 C34 C62 C99 -177.6(14) . . . . ?
P4 C6 C24 C103 179.0(14) . . . . ?
P4 C6 C69 C92 -179.2(15) . . . . ?
P4 C15 C32 C40 -178.3(12) . . . . ?
P4 C15 C72 C76 178.5(13) . . . . ?
P5 C146 C168 C169 -170(2) . . . . ?
P5 C146 C171 C165 173(2) . . . . ?
C2 P1 C17 C19 162.7(11) . . . . ?
C2 P1 C17 C64 -18.1(14) . . . . ?
C2 P1 C31 C38 49.8(13) . . . . ?
C2 P1 C31 C42 -128.5(13) . . . . ?
C2 P3 C34 C14 -23.0(15) . . . . ?
C2 P3 C34 C62 156.5(12) . . . . ?
C2 P3 C54 C41 -61.3(15) . . . . ?
C2 P3 C54 C53 118.3(13) . . . . ?
F1 C129 C130 C80 -163.1(19) . . . . ?
F1 C129 C130 C111 15(3) . . . . ?
C6 P4 C7 P2 -166.0(8) . . . . ?
C6 P4 C15 C32 -130.9(12) . . . . ?
C6 P4 C15 C72 48.6(14) . . . . ?
C6 C24 C103 C119 -1(3) . . . . ?
C6 C69 C92 C119 1(3) . . . . ?
C7 P2 C10 C11 -18.6(15) . . . . ?
C7 P2 C10 C25 163.9(12) . . . . ?
C7 P2 C107 C46 -129.0(13) . . . . ?
C7 P2 C107 C74 49.6(14) . . . . ?
C7 P4 C6 C24 -20.5(17) . . . . ?
C7 P4 C6 C69 159.2(14) . . . . ?
C7 P4 C15 C32 120.9(12) . . . . ?
C7 P4 C15 C72 -59.5(14) . . . . ?
C8 C50 C86 C111 -4(3) . . . . ?
C8 C50 C86 C136 178.9(18) . . . . ?
C8 C80 C130 C111 0(3) . . . . ?
C8 C80 C130 C129 178.4(19) . . . . ?
C9 C55 C67 C70 -177.2(18) . . . . ?
C9 C55 C89 C77 178.3(19) . . . . ?
C10 P2 C7 P4 -160.6(8) . . . . ?
C10 P2 C107 C46 121.4(13) . . . . ?
C10 P2 C107 C74 -60.0(14) . . . . ?
C10 C11 C35 C39 1(2) . . . . ?
C10 C25 C27 C39 1(2) . . . . ?
C11 C10 C25 C27 -1(2) . . . . ?
C11 C35 C39 C27 -1(3) . . . . ?
C12 C63 C79 C94 -179.3(18) . . . . ?
C12 C63 C91 C95 -177.6(17) . . . . ?
C14 C34 C62 C99 2(3) . . . . ?
C14 C56 C83 C99 1(3) . . . . ?
C15 P4 C6 C24 -129.9(15) . . . . ?
C15 P4 C6 C69 49.8(15) . . . . ?
C15 P4 C7 P2 -58.0(9) . . . . ?
C15 C32 C40 C48 -2(2) . . . . ?
C15 C72 C76 C48 2(3) . . . . ?
C17 P1 C2 P3 -161.7(7) . . . . ?
C17 P1 C31 C38 -59.0(13) . . . . ?
C17 P1 C31 C42 122.7(13) . . . . ?
C17 C19 C60 C97 2(2) . . . . ?
C18 C29 C121 C151 -179.9(19) . . . . ?
C19 C17 C64 C37 2(2) . . . . ?
C19 C60 C97 C37 0(3) . . . . ?
C22 C30 C49 C96 177(2) . . . . ?
C22 C30 C100 C135 -180(2) . . . . ?
C23 C59 C90 C150 -1(3) . . . . ?
C23 C133 C167 F30 -110(3) . . . . ?
C23 C133 C167 F39 139(2) . . . . ?
C23 C133 C167 F49 18(4) . . . . ?
C24 C6 C69 C92 1(3) . . . . ?
C24 C103 C119 C92 2(3) . . . . ?
C25 C10 C11 C35 0(2) . . . . ?
C25 C27 C39 C35 0(3) . . . . ?
C28 C29 C121 C151 0(3) . . . . ?
C28 C58 C108 C151 2(3) . . . . ?
C28 C58 C164 F25 22(3) . . . . ?
C28 C58 C164 F31 -104(2) . . . . ?
C28 C58 C164 F37 139(2) . . . . ?
C29 C28 C58 C108 1(3) . . . . ?
C29 C28 C58 C164 175.6(19) . . . . ?
C29 C121 C151 C108 3(4) . . . . ?
C29 C121 C151 C174 180(3) . . . . ?
C30 C49 C96 C114 3(4) . . . . ?
C30 C49 C96 C161 -176(2) . . . . ?
C30 C100 C135 C114 1(4) . . . . ?
C30 C100 C135 C142 177(2) . . . . ?
F14 C129 C130 C80 71(3) . . . . ?
F14 C129 C130 C111 -111(3) . . . . ?
C31 P1 C2 P3 90.4(7) . . . . ?
C31 P1 C17 C19 -88.8(13) . . . . ?
C31 P1 C17 C64 90.4(13) . . . . ?
C31 C38 C84 C117 -1(2) . . . . ?
C31 C42 C82 C117 -3(3) . . . . ?
C32 C15 C72 C76 -2(2) . . . . ?
C32 C40 C48 C76 2(3) . . . . ?
C34 P3 C2 P1 -167.3(7) . . . . ?
C34 P3 C54 C41 46.2(15) . . . . ?
C34 P3 C54 C53 -134.3(13) . . . . ?
C34 C14 C56 C83 1(3) . . . . ?
C34 C62 C99 C83 0(3) . . . . ?
C36 C59 C90 C150 178.7(18) . . . . ?
C38 C31 C42 C82 2(2) . . . . ?
C38 C84 C117 C82 0(3) . . . . ?
C40 C48 C76 C72 -2(3) . . . . ?
F21 C141 C163 C137 14(4) . . . . ?
F21 C141 C163 C154 -167(3) . . . . ?
C41 C85 C105 C78 -1(3) . . . . ?
C42 C31 C38 C84 0(2) . . . . ?
C42 C82 C117 C84 2(3) . . . . ?
C44 C45 C75 C43 176.9(14) . . . . ?
C44 C45 C75 C68 -1(2) . . . . ?
C44 C73 C109 C68 -1(3) . . . . ?
C44 C73 C109 C123 179.4(18) . . . . ?
C45 C44 C73 C109 1(3) . . . . ?
C45 C44 C115 F3 28(2) . . . . ?
C45 C44 C115 F10 146.8(17) . . . . ?
C45 C44 C115 F13 -92(2) . . . . ?
C46 C57 C88 C125 -1(3) . . . . ?
C47 C61 C93 C162 180(2) . . . . ?
C47 C61 C137 C163 178(2) . . . . ?
C49 C30 C100 C135 2(3) . . . . ?
C49 C96 C114 C135 -1(4) . . . . ?
C49 C96 C161 F12 105(2) . . . . ?
C49 C96 C161 F18 -14(4) . . . . ?
C49 C96 C161 F41 -144(2) . . . . ?
F24 C141 C163 C137 133(3) . . . . ?
F24 C141 C163 C154 -48(4) . . . . ?
C50 C8 C80 C130 -1(3) . . . . ?
C50 C86 C111 C130 3(3) . . . . ?
C50 C86 C136 F5 58(3) . . . . ?
C50 C86 C136 F6 -64(3) . . . . ?
C50 C86 C136 F9 177.2(19) . . . . ?
C51 C71 C112 C134 179(3) . . . . ?
C51 C71 C112 C145 -1(4) . . . . ?
C51 C132 C166 C145 -2(4) . . . . ?
C51 C132 C166 C173 -173(2) . . . . ?
C52 C98 C106 C104 -179.4(18) . . . . ?
C53 C78 C105 C85 2(3) . . . . ?
C54 P3 C2 P1 -57.8(8) . . . . ?
C54 P3 C34 C14 -132.9(14) . . . . ?
C54 P3 C34 C62 46.6(14) . . . . ?
C54 C41 C85 C105 2(3) . . . . ?
C54 C53 C78 C105 -2(3) . . . . ?
C55 C67 C70 C87 2(3) . . . . ?
C55 C67 C70 C144 176(2) . . . . ?
C56 C14 C34 P3 177.1(14) . . . . ?
C56 C14 C34 C62 -2(3) . . . . ?
C56 C83 C99 C62 -1(3) . . . . ?
C57 C46 C107 P2 -177.3(13) . . . . ?
C57 C46 C107 C74 4(2) . . . . ?
C57 C88 C125 C74 2(3) . . . . ?
C58 C28 C29 C18 178.3(16) . . . . ?
C58 C28 C29 C121 -1(3) . . . . ?
C58 C108 C151 C121 -4(4) . . . . ?
C58 C108 C151 C174 179(3) . . . . ?
C59 C23 C133 C126 0(3) . . . . ?
C59 C23 C133 C167 177(2) . . . . ?
C59 C90 C150 C126 4(4) . . . . ?
C59 C90 C150 C172 179(2) . . . . ?
C61 C93 C162 C149 -177(2) . . . . ?
C61 C93 C162 C154 6(4) . . . . ?
C61 C137 C163 C141 178(3) . . . . ?
C61 C137 C163 C154 -1(4) . . . . ?
C63 C79 C94 C101 -3(3) . . . . ?
C63 C79 C94 C138 180(2) . . . . ?
C63 C91 C95 C101 -4(3) . . . . ?
C63 C91 C95 C113 -178.8(19) . . . . ?
C64 C17 C19 C60 -2(2) . . . . ?
C64 C37 C97 C60 0(3) . . . . ?
C65 C51 C71 C112 180(2) . . . . ?
C65 C51 C132 C166 -178(2) . . . . ?
C66 C8 C50 C86 -179.5(17) . . . . ?
C66 C8 C80 C130 -179.0(17) . . . . ?
C67 C55 C89 C77 3(3) . . . . ?
C67 C70 C87 C77 -3(4) . . . . ?
C67 C70 C144 F29 -144(2) . . . . ?
C67 C70 C144 F38 -34(4) . . . . ?
C67 C70 C144 F52 98(3) . . . . ?
C68 C109 C123 F16 -70(3) . . . . ?
C68 C109 C123 F20 43(3) . . . . ?
C68 C109 C123 F45 168(2) . . . . ?
C69 C6 C24 C103 -1(3) . . . . ?
C69 C92 C119 C103 -2(3) . . . . ?
C71 C51 C132 C166 1(4) . . . . ?
C71 C112 C134 F43 80(4) . . . . ?
C71 C112 C134 F44 -167(3) . . . . ?
C71 C112 C134 F51 -45(4) . . . . ?
C71 C112 C145 C166 -1(4) . . . . ?
C72 C15 C32 C40 2(2) . . . . ?
C73 C44 C45 C75 0(2) . . . . ?
C73 C44 C115 F3 -150.3(17) . . . . ?
C73 C44 C115 F10 -32(2) . . . . ?
C73 C44 C115 F13 89(2) . . . . ?
C73 C109 C123 F16 109(2) . . . . ?
C73 C109 C123 F20 -138(2) . . . . ?
C73 C109 C123 F45 -13(3) . . . . ?
C75 C68 C109 C73 1(3) . . . . ?
C75 C68 C109 C123 -179.6(18) . . . . ?
C78 C53 C54 P3 -177.2(13) . . . . ?
C78 C53 C54 C41 2(3) . . . . ?
C79 C63 C91 C95 -1(3) . . . . ?
C79 C94 C101 C95 -2(3) . . . . ?
C79 C94 C138 F23 -38(4) . . . . ?
C79 C94 C138 F40 -170(3) . . . . ?
C79 C94 C138 F56 74(3) . . . . ?
F28 C149 C162 C93 3(4) . . . . ?
F28 C149 C162 C154 180(3) . . . . ?
C80 C8 C50 C86 2(3) . . . . ?
C81 C98 C106 C104 3(3) . . . . ?
C81 C116 C120 C104 0(3) . . . . ?
C81 C116 C147 F2 -53(3) . . . . ?
C81 C116 C147 F7 -177.1(19) . . . . ?
C81 C116 C147 F8 63(2) . . . . ?
C85 C41 C54 P3 177.6(13) . . . . ?
C85 C41 C54 C53 -2(3) . . . . ?
C86 C111 C130 C80 -1(3) . . . . ?
C86 C111 C130 C129 -179(2) . . . . ?
C87 C70 C144 F29 30(4) . . . . ?
C87 C70 C144 F38 140(3) . . . . ?
C87 C70 C144 F52 -88(3) . . . . ?
C87 C77 C89 C55 -4(3) . . . . ?
C87 C77 C153 F4 -46(3) . . . . ?
C87 C77 C153 F36 -164(2) . . . . ?
C87 C77 C153 F60 68(3) . . . . ?
C89 C55 C67 C70 -2(3) . . . . ?
C89 C77 C87 C70 4(4) . . . . ?
C89 C77 C153 F4 142(2) . . . . ?
C89 C77 C153 F36 23(3) . . . . ?
C89 C77 C153 F60 -104(2) . . . . ?
C90 C150 C172 F19 -69(4) . . . . ?
C90 C150 C172 F35 168(3) . . . . ?
C90 C150 C172 F53 47(3) . . . . ?
C91 C63 C79 C94 4(3) . . . . ?
C91 C95 C101 C94 5(3) . . . . ?
C91 C95 C113 F11 -54(3) . . . . ?
C91 C95 C113 F15 -171(2) . . . . ?
C91 C95 C113 F26 63(3) . . . . ?
C93 C61 C137 C163 5(3) . . . . ?
F34 C129 C130 C80 -49(3) . . . . ?
F34 C129 C130 C111 129(2) . . . . ?
C96 C114 C135 C100 -2(4) . . . . ?
C96 C114 C135 C142 -178(3) . . . . ?
C97 C37 C64 C17 0(2) . . . . ?
C98 C81 C116 C120 0(3) . . . . ?
C98 C81 C116 C147 177.4(18) . . . . ?
C100 C30 C49 C96 -4(3) . . . . ?
C100 C135 C142 F22 9(5) . . . . ?
C100 C135 C142 F33 145(2) . . . . ?
C100 C135 C142 F58 -100(3) . . . . ?
C101 C94 C138 F23 144(3) . . . . ?
C101 C94 C138 F40 12(4) . . . . ?
C101 C94 C138 F56 -104(3) . . . . ?
C101 C95 C113 F11 131(2) . . . . ?
C101 C95 C113 F15 14(3) . . . . ?
C101 C95 C113 F26 -112(2) . . . . ?
C102 C124 C128 C110 3(3) . . . . ?
C102 C127 C143 P5 -174.2(15) . . . . ?
C102 C127 C143 C110 2(3) . . . . ?
C106 C104 C120 C116 1(3) . . . . ?
C106 C104 C140 F17 -52(4) . . . . ?
C106 C104 C140 F27 74(3) . . . . ?
C106 C104 C140 F48 -169(2) . . . . ?
C107 P2 C7 P4 92.3(9) . . . . ?
C107 P2 C10 C11 90.7(14) . . . . ?
C107 P2 C10 C25 -86.8(13) . . . . ?
C107 C46 C57 C88 -2(3) . . . . ?
C107 C74 C125 C88 1(3) . . . . ?
C108 C58 C164 F25 -163(2) . . . . ?
C108 C58 C164 F31 71(3) . . . . ?
C108 C58 C164 F37 -46(3) . . . . ?
C108 C151 C174 F32 -17(5) . . . . ?
C108 C151 C174 F50 121(3) . . . . ?
C108 C151 C174 F59 -135(3) . . . . ?
C109 C68 C75 C43 -177.6(15) . . . . ?
C109 C68 C75 C45 0(2) . . . . ?
C111 C86 C136 F5 -120(2) . . . . ?
C111 C86 C136 F6 118(2) . . . . ?
C111 C86 C136 F9 0(3) . . . . ?
C112 C145 C166 C132 2(5) . . . . ?
C112 C145 C166 C173 173(3) . . . . ?
C113 C95 C101 C94 180(2) . . . . ?
C114 C96 C161 F12 -75(3) . . . . ?
C114 C96 C161 F18 167(2) . . . . ?
C114 C96 C161 F41 36(3) . . . . ?
C114 C135 C142 F22 -176(3) . . . . ?
C114 C135 C142 F33 -39(4) . . . . ?
C114 C135 C142 F58 76(3) . . . . ?
C115 C44 C45 C75 -178.4(15) . . . . ?
C115 C44 C73 C109 179.4(16) . . . . ?
C116 C81 C98 C52 -179.4(18) . . . . ?
C116 C81 C98 C106 -1(3) . . . . ?
C118 C122 C139 C148 0(3) . . . . ?
C120 C104 C106 C98 -3(3) . . . . ?
C120 C104 C140 F17 131(3) . . . . ?
C120 C104 C140 F27 -103(3) . . . . ?
C120 C104 C140 F48 13(3) . . . . ?
C120 C116 C147 F2 124(2) . . . . ?
C120 C116 C147 F7 0(3) . . . . ?
C120 C116 C147 F8 -119(2) . . . . ?
C121 C151 C174 F32 166(3) . . . . ?
C121 C151 C174 F50 -56(5) . . . . ?
C121 C151 C174 F59 48(3) . . . . ?
C122 C118 C152 P5 176.6(19) . . . . ?
C122 C118 C152 C131 0(4) . . . . ?
C122 C139 C148 C131 2(3) . . . . ?
F42 C141 C163 C137 -102(3) . . . . ?
F42 C141 C163 C154 76(3) . . . . ?
C124 C102 C127 C143 -1(3) . . . . ?
C125 C74 C107 P2 177.9(13) . . . . ?
C125 C74 C107 C46 -4(2) . . . . ?
C126 C133 C167 F30 68(3) . . . . ?
C126 C133 C167 F39 -43(4) . . . . ?
C126 C133 C167 F49 -164(3) . . . . ?
C126 C150 C172 F19 106(3) . . . . ?
C126 C150 C172 F35 -18(4) . . . . ?
C126 C150 C172 F53 -138(3) . . . . ?
C127 C102 C124 C128 -2(3) . . . . ?
C128 C110 C143 P5 175.6(15) . . . . ?
C128 C110 C143 C127 0(3) . . . . ?
F46 C149 C162 C93 -109(3) . . . . ?
F46 C149 C162 C154 68(4) . . . . ?
C132 C51 C71 C112 0(3) . . . . ?
C132 C166 C173 F47 18(3) . . . . ?
C132 C166 C173 F55 -102(3) . . . . ?
C132 C166 C173 F57 144(2) . . . . ?
C133 C23 C59 C36 179.5(17) . . . . ?
C133 C23 C59 C90 0(3) . . . . ?
C133 C126 C150 C90 -5(4) . . . . ?
C133 C126 C150 C172 -179(2) . . . . ?
C134 C112 C145 C166 180(3) . . . . ?
C136 C86 C111 C130 -180(2) . . . . ?
C137 C61 C93 C162 -7(3) . . . . ?
C138 C94 C101 C95 176(2) . . . . ?
C140 C104 C106 C98 -180(2) . . . . ?
C140 C104 C120 C116 178(2) . . . . ?
C143 P5 C146 C168 98(2) . . . . ?
C143 P5 C146 C171 -76(2) . . . . ?
C143 P5 C152 C118 130(2) . . . . ?
C143 P5 C152 C131 -53(2) . . . . ?
C143 P5 C160 C155 -30.3(13) . . . . ?
C143 P5 C160 C159 157.7(11) . . . . ?
C143 C110 C128 C124 -2(3) . . . . ?
C144 C70 C87 C77 -178(2) . . . . ?
C145 C112 C134 F43 -100(4) . . . . ?
C145 C112 C134 F44 13(5) . . . . ?
C145 C112 C134 F51 135(3) . . . . ?
C145 C166 C173 F47 -152(3) . . . . ?
C145 C166 C173 F55 88(3) . . . . ?
C145 C166 C173 F57 -26(3) . . . . ?
C146 P5 C143 C110 28.9(19) . . . . ?
C146 P5 C143 C127 -155.0(16) . . . . ?
C146 P5 C152 C118 -108(2) . . . . ?
C146 P5 C152 C131 68(2) . . . . ?
C146 P5 C160 C155 -149.2(12) . . . . ?
C146 P5 C160 C159 38.9(14) . . . . ?
C146 C168 C169 C170 -2(4) . . . . ?
C147 C116 C120 C104 -177(2) . . . . ?
C148 C131 C152 P5 -173.8(16) . . . . ?
C148 C131 C152 C118 3(3) . . . . ?
F54 C149 C162 C93 127(3) . . . . ?
F54 C149 C162 C154 -56(4) . . . . ?
C150 C126 C133 C23 3(3) . . . . ?
C150 C126 C133 C167 -175(2) . . . . ?
C152 P5 C143 C110 151.5(15) . . . . ?
C152 P5 C143 C127 -32.4(19) . . . . ?
C152 P5 C146 C168 -25(3) . . . . ?
C152 P5 C146 C171 161(2) . . . . ?
C152 P5 C160 C155 90.2(12) . . . . ?
C152 P5 C160 C159 -81.8(13) . . . . ?
C152 C118 C122 C139 -1(4) . . . . ?
C152 C131 C148 C139 -4(3) . . . . ?
C153 C77 C87 C70 -168(2) . . . . ?
C153 C77 C89 C55 168.0(18) . . . . ?
C155 C156 C157 C158 0.0 . . . . ?
C156 C155 C160 P5 -171.9(14) . . . . ?
C156 C155 C160 C159 0.0 . . . . ?
C156 C157 C158 C159 0.0 . . . . ?
C157 C158 C159 C160 0.0 . . . . ?
C158 C159 C160 P5 171.9(14) . . . . ?
C158 C159 C160 C155 0.0 . . . . ?
C160 P5 C143 C110 -90.2(17) . . . . ?
C160 P5 C143 C127 85.8(17) . . . . ?
C160 P5 C146 C168 -144(2) . . . . ?
C160 P5 C146 C171 43(2) . . . . ?
C160 P5 C152 C118 11(2) . . . . ?
C160 P5 C152 C131 -171.9(18) . . . . ?
C160 C155 C156 C157 0.0 . . . . ?
C161 C96 C114 C135 179(2) . . . . ?
C162 C154 C163 C137 -1(4) . . . . ?
C162 C154 C163 C141 -180(3) . . . . ?
C163 C154 C162 C93 -2(4) . . . . ?
C163 C154 C162 C149 -179(3) . . . . ?
C164 C58 C108 C151 -173(2) . . . . ?
C168 C146 C171 C165 0(4) . . . . ?
C168 C169 C170 C165 -1(5) . . . . ?
C170 C165 C171 C146 -3(5) . . . . ?
C171 C146 C168 C169 3(4) . . . . ?
C171 C165 C170 C169 4(5) . . . . ?

loop_
_platon_squeeze_void_nr
_platon_squeeze_void_average_x
_platon_squeeze_void_average_y
_platon_squeeze_void_average_z
_platon_squeeze_void_volume
_platon_squeeze_void_count_electrons
_platon_squeeze_void_content
1 0.481 0.845 0.254 543 178 ' '
2 0.238 0.575 0.649 115 18 ' '
3 0.519 1.155 0.746 541 178 ' '
4 0.762 0.424 0.351 115 17 ' '
